data_4517684
loop_
_publ_author_name
'Taggart, Garrett A.'
'Antonio, Alexandra M.'
'Lorzing, Gregory R.'
'Yap, Glenn P. A.'
'Bloch, Eric D.'

_publ_section_title
;
 Tuning the Porosity, Solubility, and Gas-Storage Properties of
 Cuboctahedral Coordination Cages via Amide or Ester Functionalization.
;
_journal_issue 22
_journal_name_full 'ACS applied materials &amp; interfaces'
_journal_page_first 24913
_journal_page_last 24919
_journal_paper_doi 10.1021/acsami.0c06434
_journal_volume 12
_journal_year 2020
_chemical_formula_sum 'C382 H216 Cu24 N24 O144'
_chemical_formula_weight 8970.74
_space_group_crystal_system triclinic
_space_group_IT_number 2
_space_group_name_Hall '-P 1'
_space_group_name_H-M_alt 'P -1'
_atom_sites_solution_hydrogens geom
_audit_creation_method SHELXL-2018/3
_cell_angle_alpha 112.573(2)
_cell_angle_beta 110.846(2)
_cell_angle_gamma 91.041(2)
_cell_formula_units_Z 1
_cell_length_a 26.9144(9)
_cell_length_b 28.3903(9)
_cell_length_c 33.0223(11)
_cell_measurement_reflns_used 9681
_cell_measurement_temperature 200(2)
_cell_measurement_theta_max 44.64
_cell_measurement_theta_min 2.73
_cell_volume 21421.3(13)
_computing_cell_refinement 'Bruker SAINT'
_computing_data_collection 'Bruker APEX2'
_computing_data_reduction 'Bruker SAINT'
_computing_molecular_graphics 'Bruker SHELXTL'
_computing_publication_material 'Bruker SHELXTL'
_computing_structure_refinement 'SHELXL-2018/3 (Sheldrick, 2018)'
_computing_structure_solution 'SHELXS-97 (Sheldrick 2008)'
_diffrn_ambient_temperature 200(2)
_diffrn_detector_area_resol_mean 8.33
_diffrn_measured_fraction_theta_full 0.973
_diffrn_measured_fraction_theta_max 0.973
_diffrn_measurement_device_type 'Bruker AXS APEX diffractometer'
_diffrn_measurement_method '\f and \w scans'
_diffrn_radiation_type CuK\a
_diffrn_radiation_wavelength 1.54178
_diffrn_reflns_av_R_equivalents 0.0800
_diffrn_reflns_av_unetI/netI 0.0467
_diffrn_reflns_Laue_measured_fraction_full 0.973
_diffrn_reflns_Laue_measured_fraction_max 0.973
_diffrn_reflns_limit_h_max 24
_diffrn_reflns_limit_h_min -24
_diffrn_reflns_limit_k_max 25
_diffrn_reflns_limit_k_min -25
_diffrn_reflns_limit_l_max 30
_diffrn_reflns_limit_l_min -30
_diffrn_reflns_number 222435
_diffrn_reflns_point_group_measured_fraction_full 0.973
_diffrn_reflns_point_group_measured_fraction_max 0.973
_diffrn_reflns_theta_full 44.828
_diffrn_reflns_theta_max 44.828
_diffrn_reflns_theta_min 1.575
_exptl_absorpt_coefficient_mu 0.998
_exptl_absorpt_correction_T_max 0.7488
_exptl_absorpt_correction_T_min 0.6059
_exptl_absorpt_correction_type multi-scan
_exptl_absorpt_process_details
; 
 SADABS 2016/2: Krause, L., Herbst-Irmer, R., Sheldrick G.M. & Stalke D., 
 J. Appl. Cryst. 48 (2015) 3-10 
;
_exptl_crystal_colour green
_exptl_crystal_density_diffrn 0.695
_exptl_crystal_description block
_exptl_crystal_F_000 4524
_exptl_crystal_size_max 0.525
_exptl_crystal_size_mid 0.412
_exptl_crystal_size_min 0.240
_refine_diff_density_max 2.107
_refine_diff_density_min -1.241
_refine_diff_density_rms 0.133
_refine_ls_extinction_method none
_refine_ls_goodness_of_fit_ref 1.814
_refine_ls_hydrogen_treatment constr
_refine_ls_matrix_type full
_refine_ls_number_parameters 2452
_refine_ls_number_reflns 33390
_refine_ls_number_restraints 3620
_refine_ls_restrained_S_all 1.828
_refine_ls_R_factor_all 0.1785
_refine_ls_R_factor_gt 0.1385
_refine_ls_shift/su_max 0.004
_refine_ls_shift/su_mean 0.000
_refine_ls_structure_factor_coef Fsqd
_refine_ls_weighting_details 'w=1/[\s^2^(Fo^2^)+(0.2000P)^2^] where P=(Fo^2^+2Fc^2^)/3'
_refine_ls_weighting_scheme calc
_refine_ls_wR_factor_gt 0.3842
_refine_ls_wR_factor_ref 0.4418
_reflns_Friedel_coverage 0.000
_reflns_number_gt 22313
_reflns_number_total 33390
_reflns_threshold_expression 'I > 2\s(I)'
_cod_data_source_file am0c06434_si_005.cif
_cod_data_source_block eric254_sq
_cod_depositor_comments
;Adding full bibliography for 4517681--4517688.cif.

 Adding full bibliography for 4517681--4517688.cif.
;
_cod_database_code 4517684
_shelx_shelxl_version_number 2018/3
_shelx_space_group_comment
; 
The symmetry employed for this shelxl refinement is uniquely defined 
by the following loop, which should always be used as a source of 
symmetry information in preference to the above space-group names. 
They are only intended as comments. 
;
_shelx_estimated_absorpt_t_min 0.622
_shelx_estimated_absorpt_t_max 0.796

loop_
_space_group_symop_operation_xyz
'x, y, z'
'-x, -y, -z'

loop_
_atom_site_label
_atom_site_type_symbol
_atom_site_fract_x
_atom_site_fract_y
_atom_site_fract_z
_atom_site_U_iso_or_equiv
_atom_site_adp_type
_atom_site_occupancy
_atom_site_site_symmetry_order
_atom_site_calc_flag
_atom_site_refinement_flags_posn
_atom_site_refinement_flags_adp
_atom_site_refinement_flags_occupancy
_atom_site_disorder_assembly
_atom_site_disorder_group
Cu1 Cu 0.58697(8) 0.33297(7) 0.65213(7) 0.0742(6) Uani 1 1 d . . . . .
Cu2 Cu 0.61440(8) 0.27920(7) 0.70462(7) 0.0762(6) Uani 1 1 d . . . . .
Cu3 Cu 0.76086(7) 0.61100(6) 0.74224(6) 0.0668(6) Uani 1 1 d . . . . .
Cu4 Cu 0.84877(8) 0.64654(7) 0.82293(7) 0.0711(6) Uani 1 1 d . . . . .
Cu5 Cu 0.31944(7) 0.46495(6) 0.63471(6) 0.0646(6) Uani 1 1 d . . . . .
Cu6 Cu 0.26383(7) 0.45430(6) 0.68346(6) 0.0622(5) Uani 1 1 d . . . . .
Cu7 Cu 0.50129(8) 0.74357(6) 0.72609(7) 0.0738(6) Uani 1 1 d . . . . .
Cu8 Cu 0.50130(8) 0.82236(6) 0.80242(7) 0.0733(6) Uani 1 1 d . . . . .
Cu9 Cu 0.76253(7) 0.36661(7) 0.51239(6) 0.0639(5) Uani 1 1 d . . . . .
Cu10 Cu 0.85050(7) 0.32467(7) 0.51885(6) 0.0659(6) Uani 1 1 d . . . . .
Cu11 Cu 0.68256(9) 0.77685(6) 0.59035(7) 0.0798(7) Uani 1 1 d . . . . .
Cu12 Cu 0.74128(9) 0.86829(6) 0.61923(7) 0.0805(7) Uani 1 1 d . . . . .
O1_1 O 0.6425(4) 0.3885(3) 0.7090(3) 0.0870(17) Uani 1 1 d . U . . .
O2_1 O 0.6676(4) 0.3419(3) 0.7532(3) 0.0883(17) Uani 1 1 d . U . . .
O3_1 O 0.7496(4) 0.5573(3) 0.7631(3) 0.0861(17) Uani 1 1 d . U . . .
O4_1 O 0.8262(4) 0.5850(3) 0.8299(3) 0.0831(17) Uani 1 1 d . U . . .
O5_1 O 0.7699(6) 0.4041(5) 0.9074(4) 0.138(3) Uani 1 1 d . U . . .
N1_1 N 0.8220(6) 0.4645(5) 0.9064(5) 0.1146(17) Uani 1 1 d . U . . .
H1N_1 H 0.853123 0.486055 0.922245 0.138 Uiso 1 1 calc R U . . .
C1_1 C 0.7257(6) 0.4678(5) 0.7750(5) 0.0882(16) Uani 1 1 d . U . . .
H1_1 H 0.703635 0.469441 0.746029 0.106 Uiso 1 1 calc R U . . .
C2_1 C 0.7691(6) 0.5094(5) 0.8096(5) 0.0888(15) Uani 1 1 d D U . . .
C3_1 C 0.8012(7) 0.5066(6) 0.8520(5) 0.0950(16) Uani 1 1 d . U . . .
H3_1 H 0.831578 0.532921 0.874999 0.114 Uiso 1 1 calc R U . . .
C4_1 C 0.7875(7) 0.4642(6) 0.8599(6) 0.1012(15) Uani 1 1 d . U . . .
C5_1 C 0.7475(7) 0.4216(6) 0.8261(5) 0.0951(16) Uani 1 1 d . U . . .
H5_1 H 0.741649 0.391611 0.831218 0.114 Uiso 1 1 calc R U . . .
C6_1 C 0.7155(6) 0.4263(5) 0.7828(5) 0.0902(15) Uani 1 1 d D U . . .
C7_1 C 0.7836(7) 0.5542(5) 0.7996(6) 0.0854(15) Uani 1 1 d D U . . .
C8_1 C 0.6715(6) 0.3799(5) 0.7442(5) 0.0878(15) Uani 1 1 d D U . . .
C9_1 C 0.8110(9) 0.4364(7) 0.9262(7) 0.1265(18) Uani 1 1 d . U . . .
C10_1 C 0.8517(9) 0.4482(7) 0.9763(7) 0.1377(18) Uani 1 1 d . U . . .
H10_1 H 0.888122 0.458235 0.977382 0.165 Uiso 1 1 calc R U . . .
C11_1 C 0.8418(7) 0.4939(4) 1.0128(4) 0.143(2) Uani 1 1 d G U . . .
C12_1 C 0.8860(5) 0.5281(6) 1.0520(5) 0.146(2) Uani 1 1 d G U . . .
H12_1 H 0.921590 0.522942 1.054722 0.176 Uiso 1 1 calc R U . . .
C13_1 C 0.8781(5) 0.5698(5) 1.0873(4) 0.148(2) Uani 1 1 d G U . . .
H13_1 H 0.908309 0.593161 1.114158 0.178 Uiso 1 1 calc R U . . .
C14_1 C 0.8260(7) 0.5773(4) 1.0834(4) 0.148(3) Uani 1 1 d G U . . .
H14_1 H 0.820587 0.605824 1.107555 0.178 Uiso 1 1 calc R U . . .
C15_1 C 0.7818(5) 0.5431(6) 1.0442(5) 0.147(2) Uani 1 1 d G U . . .
H15_1 H 0.746147 0.548268 1.041516 0.177 Uiso 1 1 calc R U . . .
C16_1 C 0.7896(5) 0.5014(5) 1.0089(4) 0.145(2) Uani 1 1 d G U . . .
H16_1 H 0.759427 0.478048 0.982080 0.174 Uiso 1 1 calc R U . . .
C17_1 C 0.8538(6) 0.4011(4) 0.9875(5) 0.144(2) Uani 1 1 d G U . . .
C18_1 C 0.8119(5) 0.3831(5) 0.9961(5) 0.146(2) Uani 1 1 d G U . . .
H18_1 H 0.783361 0.402082 0.997673 0.176 Uiso 1 1 calc R U . . .
C19_1 C 0.8117(5) 0.3375(5) 1.0024(4) 0.149(2) Uani 1 1 d G U . . .
H19_1 H 0.783038 0.325226 1.008325 0.179 Uiso 1 1 calc R U . . .
C20_1 C 0.8534(6) 0.3098(4) 1.0001(5) 0.152(3) Uani 1 1 d G U . . .
H20_1 H 0.853264 0.278579 1.004455 0.182 Uiso 1 1 calc R U . . .
C21_1 C 0.8953(5) 0.3277(5) 0.9915(5) 0.152(2) Uani 1 1 d G U . . .
H21_1 H 0.923813 0.308787 0.989933 0.183 Uiso 1 1 calc R U . . .
C22_1 C 0.8955(5) 0.3734(6) 0.9852(4) 0.150(2) Uani 1 1 d G U . . .
H22_1 H 0.924137 0.385643 0.979281 0.180 Uiso 1 1 calc R U . . .
O1_2 O 0.8053(4) 0.5708(3) 0.7114(3) 0.0749(16) Uani 1 1 d . U . . .
O2_2 O 0.8809(3) 0.6035(3) 0.7787(3) 0.0743(16) Uani 1 1 d . U . . .
O3_2 O 0.8060(3) 0.4236(3) 0.5722(3) 0.0699(16) Uani 1 1 d . U . . .
O4_2 O 0.8838(3) 0.3919(3) 0.5760(3) 0.0677(15) Uani 1 1 d . U . . .
O5_2 O 1.0458(4) 0.5259(3) 0.6667(3) 0.0812(19) Uani 1 1 d . U . . .
N1_2 N 1.0260(5) 0.5253(4) 0.7272(4) 0.0793(15) Uani 1 1 d . U . . .
H1N_2 H 1.039759 0.527329 0.756474 0.095 Uiso 1 1 calc R U . . .
C1_2 C 0.8584(6) 0.5023(5) 0.6618(5) 0.0702(15) Uani 1 1 d . U . . .
H1_2 H 0.820323 0.497941 0.646104 0.084 Uiso 1 1 calc R U . . .
C2_2 C 0.8850(5) 0.5418(5) 0.7081(5) 0.0727(14) Uani 1 1 d D U . . .
C3_2 C 0.9409(6) 0.5491(5) 0.7298(5) 0.0745(15) Uani 1 1 d . U . . .
H3_2 H 0.959338 0.575722 0.760965 0.089 Uiso 1 1 calc R U . . .
C4_2 C 0.9711(6) 0.5170(5) 0.7057(5) 0.0750(14) Uani 1 1 d . U . . .
C5_2 C 0.9427(5) 0.4787(5) 0.6589(5) 0.0713(15) Uani 1 1 d . U . . .
H5_2 H 0.961872 0.458970 0.641043 0.086 Uiso 1 1 calc R U . . .
C6_2 C 0.8866(5) 0.4700(4) 0.6390(4) 0.0689(14) Uani 1 1 d D U . . .
C7_2 C 0.8541(6) 0.5738(5) 0.7355(5) 0.0740(14) Uani 1 1 d D U . . .
C8_2 C 0.8572(5) 0.4251(5) 0.5926(4) 0.0682(14) Uani 1 1 d D U . . .
C9_2 C 1.0609(6) 0.5305(5) 0.7083(5) 0.0820(15) Uani 1 1 d . U . . .
C10_2 C 1.1220(6) 0.5424(6) 0.7383(5) 0.0877(14) Uani 1 1 d . U . . .
H10_2 H 1.138062 0.516267 0.718640 0.105 Uiso 1 1 calc R U . . .
C11_2 C 1.1477(4) 0.5938(3) 0.7470(3) 0.0910(16) Uani 1 1 d G U . . .
C12_2 C 1.1213(3) 0.6360(4) 0.7538(3) 0.0930(18) Uani 1 1 d G U . . .
H12_2 H 1.084956 0.631832 0.751116 0.112 Uiso 1 1 calc R U . . .
C13_2 C 1.1479(4) 0.6843(3) 0.7646(3) 0.0957(19) Uani 1 1 d G U . . .
H13_2 H 1.129864 0.713179 0.769233 0.115 Uiso 1 1 calc R U . . .
C14_2 C 1.2011(4) 0.6904(3) 0.7685(3) 0.097(2) Uani 1 1 d G U . . .
H14_2 H 1.219289 0.723444 0.775874 0.116 Uiso 1 1 calc R U . . .
C15_2 C 1.2275(3) 0.6482(4) 0.7617(3) 0.0965(19) Uani 1 1 d G U . . .
H15_2 H 1.263807 0.652363 0.764400 0.116 Uiso 1 1 calc R U . . .
C16_2 C 1.2008(4) 0.5999(3) 0.7509(3) 0.0939(18) Uani 1 1 d G U . . .
H16_2 H 1.218900 0.571016 0.746283 0.113 Uiso 1 1 calc R U . . .
C17_2 C 1.1352(4) 0.5338(4) 0.7850(3) 0.0933(16) Uani 1 1 d G U . . .
C18_2 C 1.1329(4) 0.4842(3) 0.7835(3) 0.0965(18) Uani 1 1 d G U . . .
H18_2 H 1.122809 0.454859 0.753858 0.116 Uiso 1 1 calc R U . . .
C19_2 C 1.1452(4) 0.4776(3) 0.8253(4) 0.0987(19) Uani 1 1 d G U . . .
H19_2 H 1.143631 0.443637 0.824309 0.118 Uiso 1 1 calc R U . . .
C20_2 C 1.1600(4) 0.5205(4) 0.8687(3) 0.1002(19) Uani 1 1 d G U . . .
H20_2 H 1.168434 0.515954 0.897291 0.120 Uiso 1 1 calc R U . . .
C21_2 C 1.1623(4) 0.5701(3) 0.8702(3) 0.1006(19) Uani 1 1 d G U . . .
H21_2 H 1.172416 0.599493 0.899823 0.121 Uiso 1 1 calc R U . . .
C22_2 C 1.1500(4) 0.5768(3) 0.8283(4) 0.0977(18) Uani 1 1 d G U . . .
H22_2 H 1.151595 0.610716 0.829372 0.117 Uiso 1 1 calc R U . . .
O1_3 O 0.2604(3) 0.4989(3) 0.6113(3) 0.0702(15) Uani 1 1 d . U . . .
O2_3 O 0.2129(3) 0.4888(3) 0.6527(3) 0.0685(15) Uani 1 1 d . U . . .
O3_3 O 0.2102(3) 0.6016(3) 0.5213(3) 0.0670(15) Uani 1 1 d . U . . .
O4_3 O 0.1382(3) 0.6427(3) 0.5198(3) 0.0683(15) Uani 1 1 d . U . . .
O5_3 O 0.0263(4) 0.6443(4) 0.5902(3) 0.0925(19) Uani 1 1 d . U . . .
N1_3 N 0.0615(4) 0.5865(4) 0.6187(4) 0.0768(14) Uani 1 1 d . U . . .
H1N_3 H 0.057302 0.568334 0.634084 0.092 Uiso 1 1 calc R U . . .
C1_3 C 0.1950(5) 0.5604(5) 0.5805(4) 0.0677(14) Uani 1 1 d . U . . .
H1_3 H 0.225588 0.553999 0.572532 0.081 Uiso 1 1 calc R U . . .
C2_3 C 0.1850(5) 0.5400(5) 0.6084(4) 0.0683(13) Uani 1 1 d D U . . .
C3_3 C 0.1416(5) 0.5492(5) 0.6219(4) 0.0692(14) Uani 1 1 d . U . . .
H3_3 H 0.135582 0.534532 0.641590 0.083 Uiso 1 1 calc R U . . .
C4_3 C 0.1063(6) 0.5807(5) 0.6059(5) 0.0725(13) Uani 1 1 d . U . . .
C5_3 C 0.1151(5) 0.6018(5) 0.5758(4) 0.0708(14) Uani 1 1 d . U . . .
H5_3 H 0.091387 0.622538 0.564612 0.085 Uiso 1 1 calc R U . . .
C6_3 C 0.1598(5) 0.5916(5) 0.5630(4) 0.0682(13) Uani 1 1 d D U . . .
C7_3 C 0.2230(5) 0.5074(5) 0.6261(4) 0.0686(14) Uani 1 1 d D U . . .
C8_3 C 0.1707(5) 0.6156(5) 0.5334(4) 0.0675(13) Uani 1 1 d D U . . .
C9_3 C 0.0253(6) 0.6157(6) 0.6106(5) 0.0853(14) Uani 1 1 d . U . . .
C10_3 C -0.0217(6) 0.6116(6) 0.6266(5) 0.0934(15) Uani 1 1 d . U . . .
H10_3 H -0.019569 0.580845 0.634525 0.112 Uiso 1 1 calc R U . . .
C11_3 C -0.0147(4) 0.6589(4) 0.6724(3) 0.1039(17) Uani 1 1 d G U . . .
C12_3 C -0.0440(4) 0.6528(3) 0.6977(4) 0.1085(19) Uani 1 1 d G U . . .
H12_3 H -0.068096 0.621210 0.685616 0.130 Uiso 1 1 calc R U . . .
C13_3 C -0.0381(4) 0.6928(4) 0.7408(4) 0.114(2) Uani 1 1 d G U . . .
H13_3 H -0.058178 0.688609 0.758131 0.136 Uiso 1 1 calc R U . . .
C14_3 C -0.0029(4) 0.7390(4) 0.7586(3) 0.116(2) Uani 1 1 d G U . . .
H14_3 H 0.001150 0.766368 0.787995 0.139 Uiso 1 1 calc R U . . .
C15_3 C 0.0265(4) 0.7452(3) 0.7332(4) 0.114(2) Uani 1 1 d G U . . .
H15_3 H 0.050562 0.776728 0.745345 0.137 Uiso 1 1 calc R U . . .
C16_3 C 0.0206(4) 0.7051(4) 0.6901(4) 0.110(2) Uani 1 1 d G U . . .
H16_3 H 0.040645 0.709330 0.672830 0.132 Uiso 1 1 calc R U . . .
C17_3 C -0.0752(3) 0.6012(4) 0.5876(3) 0.0956(16) Uani 1 1 d G U . . .
C18_3 C -0.1074(4) 0.5526(4) 0.5669(4) 0.0979(19) Uani 1 1 d G U . . .
H18_3 H -0.094876 0.526859 0.577847 0.118 Uiso 1 1 calc R U . . .
C19_3 C -0.1578(4) 0.5417(3) 0.5302(3) 0.101(2) Uani 1 1 d G U . . .
H19_3 H -0.179773 0.508440 0.516080 0.121 Uiso 1 1 calc R U . . .
C20_3 C -0.1761(3) 0.5793(4) 0.5142(3) 0.102(2) Uani 1 1 d G U . . .
H20_3 H -0.210542 0.571855 0.489170 0.123 Uiso 1 1 calc R U . . .
C21_3 C -0.1439(4) 0.6279(4) 0.5350(3) 0.101(2) Uani 1 1 d G U . . .
H21_3 H -0.156414 0.653690 0.524027 0.121 Uiso 1 1 calc R U . . .
C22_3 C -0.0935(4) 0.6389(3) 0.5716(3) 0.0984(19) Uani 1 1 d G U . . .
H22_3 H -0.071516 0.672111 0.585794 0.118 Uiso 1 1 calc R U . . .
O1_4 O 0.3566(4) 0.5315(3) 0.6896(3) 0.0811(17) Uani 1 1 d . U . . .
O2_4 O 0.3090(4) 0.5221(3) 0.7305(3) 0.0832(17) Uani 1 1 d . U . . .
O3_4 O 0.4612(4) 0.7036(3) 0.7439(3) 0.0874(17) Uani 1 1 d . U . . .
O4_4 O 0.4604(4) 0.7701(3) 0.8091(3) 0.0862(18) Uani 1 1 d . U . . .
O5_4 O 0.3257(5) 0.6121(5) 0.8741(4) 0.138(3) Uani 1 1 d . U . . .
N1_4 N 0.3754(6) 0.6854(5) 0.8829(5) 0.1127(17) Uani 1 1 d . U . . .
H1N_4 H 0.389582 0.717946 0.902907 0.135 Uiso 1 1 calc R U . . .
C1_4 C 0.3977(6) 0.6342(5) 0.7534(5) 0.0894(16) Uani 1 1 d . U . . .
H1_4 H 0.403628 0.623109 0.724752 0.107 Uiso 1 1 calc R U . . .
C2_4 C 0.3684(6) 0.6002(5) 0.7617(5) 0.0890(15) Uani 1 1 d D U . . .
C3_4 C 0.3601(6) 0.6163(5) 0.8027(5) 0.0941(16) Uani 1 1 d . U . . .
H3_4 H 0.339164 0.592848 0.807195 0.113 Uiso 1 1 calc R U . . .
C4_4 C 0.3822(7) 0.6676(6) 0.8394(6) 0.1004(15) Uani 1 1 d . U . . .
C5_4 C 0.4106(6) 0.7019(6) 0.8309(5) 0.0954(16) Uani 1 1 d . U . . .
H5_4 H 0.424788 0.736656 0.854122 0.114 Uiso 1 1 calc R U . . .
C6_4 C 0.4180(6) 0.6851(5) 0.7884(5) 0.0902(15) Uani 1 1 d D U . . .
C7_4 C 0.3413(6) 0.5479(5) 0.7233(5) 0.0834(15) Uani 1 1 d D U . . .
C8_4 C 0.4475(6) 0.7233(5) 0.7792(5) 0.0877(15) Uani 1 1 d D U . . .
C9_4 C 0.3498(8) 0.6581(7) 0.8970(6) 0.1243(17) Uani 1 1 d . U . . .
C10_4 C 0.3480(9) 0.6887(7) 0.9470(7) 0.1351(18) Uani 1 1 d . U . . .
H10_4 H 0.379808 0.717727 0.965699 0.162 Uiso 1 1 calc R U . . .
C11_4 C 0.2995(5) 0.7123(5) 0.9440(5) 0.137(2) Uani 1 1 d G U . . .
C12_4 C 0.2551(6) 0.6987(4) 0.9013(4) 0.138(2) Uani 1 1 d G U . . .
H12_4 H 0.255583 0.673563 0.872462 0.166 Uiso 1 1 calc R U . . .
C13_4 C 0.2099(5) 0.7218(5) 0.9007(4) 0.139(2) Uani 1 1 d G U . . .
H13_4 H 0.179574 0.712559 0.871542 0.166 Uiso 1 1 calc R U . . .
C14_4 C 0.2092(5) 0.7586(5) 0.9429(5) 0.139(2) Uani 1 1 d G U . . .
H14_4 H 0.178331 0.774418 0.942509 0.166 Uiso 1 1 calc R U . . .
C15_4 C 0.2536(6) 0.7722(4) 0.9856(4) 0.138(2) Uani 1 1 d G U . . .
H15_4 H 0.253096 0.797282 1.014395 0.166 Uiso 1 1 calc R U . . .
C16_4 C 0.2988(5) 0.7490(5) 0.9861(4) 0.138(2) Uani 1 1 d G U . . .
H16_4 H 0.329106 0.758287 1.015315 0.166 Uiso 1 1 calc R U . . .
C17_4 C 0.3583(7) 0.6503(5) 0.9706(5) 0.144(2) Uani 1 1 d G U . . .
C18_4 C 0.3137(5) 0.6155(5) 0.9599(4) 0.147(2) Uani 1 1 d G U . . .
H18_4 H 0.279072 0.615613 0.938399 0.177 Uiso 1 1 calc R U . . .
C19_4 C 0.3197(5) 0.5804(5) 0.9806(5) 0.151(2) Uani 1 1 d G U . . .
H19_4 H 0.289156 0.556637 0.973254 0.181 Uiso 1 1 calc R U . . .
C20_4 C 0.3703(7) 0.5802(5) 1.0120(5) 0.154(3) Uani 1 1 d G U . . .
H20_4 H 0.374388 0.556297 1.026152 0.184 Uiso 1 1 calc R U . . .
C21_4 C 0.4149(5) 0.6151(6) 1.0227(4) 0.154(2) Uani 1 1 d G U . . .
H21_4 H 0.449537 0.614934 1.044197 0.184 Uiso 1 1 calc R U . . .
C22_4 C 0.4089(5) 0.6501(5) 1.0020(5) 0.150(2) Uani 1 1 d G U . . .
H22_4 H 0.439454 0.673910 1.009342 0.180 Uiso 1 1 calc R U . . .
O1_5 O 0.7902(4) 0.6717(3) 0.7374(3) 0.0921(18) Uani 1 1 d . U . . .
O2_5 O 0.8620(4) 0.7031(3) 0.8070(4) 0.0942(18) Uani 1 1 d . U . . .
O3_5 O 0.7407(4) 0.7716(3) 0.6435(3) 0.0940(18) Uani 1 1 d . U . . .
O4_5 O 0.7899(4) 0.8512(3) 0.6691(3) 0.0962(18) Uani 1 1 d . U . . .
O5_5 O 0.9928(6) 0.8367(5) 0.8705(5) 0.149(3) Uani 1 1 d . U . . .
N1_5 N 0.9453(6) 0.8724(5) 0.8191(5) 0.1259(19) Uani 1 1 d . U . . .
H1N_5 H 0.945853 0.900001 0.813103 0.151 Uiso 1 1 calc R U . . .
C1_5 C 0.8095(7) 0.7587(5) 0.7226(6) 0.0976(17) Uani 1 1 d . U . . .
H1_5 H 0.779355 0.732151 0.699804 0.117 Uiso 1 1 calc R U . . .
C2_5 C 0.8426(7) 0.7519(5) 0.7610(6) 0.0981(16) Uani 1 1 d D U . . .
C3_5 C 0.8900(7) 0.7899(5) 0.7950(6) 0.1043(17) Uani 1 1 d . U . . .
H3_5 H 0.913386 0.785404 0.822115 0.125 Uiso 1 1 calc R U . . .
C4_5 C 0.9011(8) 0.8333(6) 0.7880(6) 0.1109(17) Uani 1 1 d . U . . .
C5_5 C 0.8654(7) 0.8402(6) 0.7496(6) 0.1050(18) Uani 1 1 d . U . . .
H5_5 H 0.872594 0.870789 0.745739 0.126 Uiso 1 1 calc R U . . .
C6_5 C 0.8171(6) 0.8020(5) 0.7149(5) 0.0992(16) Uani 1 1 d D U . . .
C7_5 C 0.8285(7) 0.7050(5) 0.7693(6) 0.0940(16) Uani 1 1 d D U . . .
C8_5 C 0.7788(6) 0.8098(6) 0.6731(5) 0.0962(16) Uani 1 1 d D U . . .
C9_5 C 0.9900(9) 0.8745(8) 0.8593(8) 0.142(2) Uani 1 1 d . U . . .
C10_5 C 1.0379(10) 0.9157(8) 0.8773(8) 0.153(2) Uani 1 1 d . U . . .
C11_5 C 1.0784(5) 0.8899(5) 0.8577(6) 0.161(2) Uani 1 1 d G U . . .
C12_5 C 1.0834(6) 0.8994(5) 0.8209(6) 0.164(3) Uani 1 1 d G U . . .
H12_5 H 1.060804 0.919837 0.808121 0.197 Uiso 1 1 calc R U . . .
C13_5 C 1.1215(7) 0.8790(6) 0.8028(4) 0.166(3) Uani 1 1 d G U . . .
H13_5 H 1.124881 0.885532 0.777692 0.200 Uiso 1 1 calc R U . . .
C14_5 C 1.1545(5) 0.8491(5) 0.8215(6) 0.168(3) Uani 1 1 d G U . . .
H14_5 H 1.180543 0.835201 0.809158 0.201 Uiso 1 1 calc R U . . .
C15_5 C 1.1495(6) 0.8396(5) 0.8583(6) 0.167(3) Uani 1 1 d G U . . .
H15_5 H 1.172127 0.819175 0.871053 0.200 Uiso 1 1 calc R U . . .
C16_5 C 1.1115(7) 0.8600(6) 0.8764(5) 0.165(3) Uani 1 1 d G U . . .
H16_5 H 1.108051 0.853481 0.901483 0.198 Uiso 1 1 calc R U . . .
C17_5 C 1.0492(10) 0.9457(8) 0.9345(8) 0.162(4) Uani 1 1 d . U . . .
O1_6 O 0.7210(4) 0.7493(3) 0.5486(3) 0.0878(18) Uani 1 1 d . U . . .
O2_6 O 0.7726(4) 0.8262(3) 0.5749(3) 0.0902(18) Uani 1 1 d . U . . .
O3_6 O 0.7239(4) 0.6022(3) 0.4138(3) 0.0801(17) Uani 1 1 d . U . . .
O4_6 O 0.7715(4) 0.6111(3) 0.3722(3) 0.0818(17) Uani 1 1 d . U . . .
O5_6 O 0.8907(6) 0.8725(5) 0.5313(5) 0.148(3) Uani 1 1 d . U . . .
N1_6 N 0.8782(6) 0.7934(5) 0.4678(5) 0.1160(19) Uani 1 1 d . U . . .
H1N_6 H 0.888799 0.778035 0.444370 0.139 Uiso 1 1 calc R U . . .
C1_6 C 0.7629(7) 0.7038(5) 0.4806(5) 0.0885(17) Uani 1 1 d . U . . .
H1_6 H 0.736632 0.683386 0.483038 0.106 Uiso 1 1 calc R U . . .
C2_6 C 0.7810(6) 0.7555(5) 0.5125(5) 0.0907(15) Uani 1 1 d D U . . .
C3_6 C 0.8204(7) 0.7840(5) 0.5102(5) 0.0967(17) Uani 1 1 d . U . . .
H3_6 H 0.834195 0.819022 0.532711 0.116 Uiso 1 1 calc R U . . .
C4_6 C 0.8402(7) 0.7622(5) 0.4751(6) 0.1027(16) Uani 1 1 d . U . . .
C5_6 C 0.8211(7) 0.7111(5) 0.4425(5) 0.0950(17) Uani 1 1 d . U . . .
H5_6 H 0.834647 0.696674 0.418300 0.114 Uiso 1 1 calc R U . . .
C6_6 C 0.7825(6) 0.6812(4) 0.4450(5) 0.0884(15) Uani 1 1 d D U . . .
C7_6 C 0.7561(7) 0.7791(5) 0.5485(5) 0.0889(16) Uani 1 1 d D U . . .
C8_6 C 0.7561(6) 0.6273(4) 0.4069(5) 0.0828(15) Uani 1 1 d D U . . .
C9_6 C 0.8971(8) 0.8443(7) 0.4957(7) 0.129(2) Uani 1 1 d . U . . .
C10_6 C 0.9343(9) 0.8632(7) 0.4721(7) 0.138(3) Uani 1 1 d . U . . .
O1_7 O 0.5419(4) 0.7954(3) 0.7185(3) 0.0918(18) Uani 1 1 d . U . . .
O2_7 O 0.5434(4) 0.8624(3) 0.7835(3) 0.0930(18) Uani 1 1 d . U . . .
O3_7 O 0.6517(5) 0.8169(3) 0.6357(3) 0.0988(19) Uani 1 1 d . U . . .
O4_7 O 0.6991(5) 0.8958(3) 0.6587(3) 0.0994(18) Uani 1 1 d . U . . .
O5_7 O 0.6240(6) 1.0229(5) 0.8501(5) 0.158(3) Uani 1 1 d . U . . .
N1_7 N 0.6489(7) 1.0170(5) 0.7910(5) 0.1333(19) Uani 1 1 d . U . . .
H1N_7 H 0.663001 1.035234 0.780107 0.160 Uiso 1 1 calc R U . . .
C1_7 C 0.6108(7) 0.8563(5) 0.7052(5) 0.1015(17) Uani 1 1 d . U . . .
H1_7 H 0.602105 0.820166 0.685344 0.122 Uiso 1 1 calc R U . . .
C2_7 C 0.5911(7) 0.8756(5) 0.7405(6) 0.1014(16) Uani 1 1 d D U . . .
C3_7 C 0.6034(7) 0.9290(5) 0.7698(6) 0.1086(17) Uani 1 1 d . U . . .
H3_7 H 0.590814 0.943024 0.794706 0.130 Uiso 1 1 calc R U . . .
C4_7 C 0.6354(8) 0.9612(6) 0.7611(6) 0.1161(17) Uani 1 1 d . U . . .
C5_7 C 0.6575(8) 0.9410(5) 0.7275(6) 0.1098(18) Uani 1 1 d . U . . .
H5_7 H 0.682168 0.962708 0.724703 0.132 Uiso 1 1 calc R U . . .
C6_7 C 0.6431(7) 0.8882(5) 0.6979(5) 0.1034(16) Uani 1 1 d D U . . .
C7_7 C 0.5550(7) 0.8426(5) 0.7489(6) 0.0949(16) Uani 1 1 d D U . . .
C8_7 C 0.6673(7) 0.8656(5) 0.6618(5) 0.0997(17) Uani 1 1 d D U . . .
C9_7 C 0.6438(10) 1.0453(8) 0.8314(8) 0.150(2) Uani 1 1 d . U . . .
C10_7 C 0.6582(6) 1.1070(8) 0.8524(7) 0.164(2) Uani 1 1 d D U . . .
H10_7 H 0.655626 1.116653 0.825766 0.197 Uiso 1 1 calc R U . . .
C11_7 C 0.7165(5) 1.1152(6) 0.8835(5) 0.172(2) Uani 1 1 d DG U . . .
C12_7 C 0.7452(8) 1.1559(6) 0.8828(5) 0.176(3) Uani 1 1 d G U . . .
H12_7 H 0.727623 1.171583 0.862094 0.211 Uiso 1 1 calc R U . . .
C13_7 C 0.7996(7) 1.1736(5) 0.9125(6) 0.179(3) Uani 1 1 d G U . . .
H13_7 H 0.819221 1.201464 0.912107 0.214 Uiso 1 1 calc R U . . .
C14_7 C 0.8253(5) 1.1507(6) 0.9429(5) 0.180(3) Uani 1 1 d G U . . .
H14_7 H 0.862461 1.162800 0.963190 0.216 Uiso 1 1 calc R U . . .
C15_7 C 0.7965(7) 1.1100(6) 0.9435(5) 0.180(3) Uani 1 1 d G U . . .
H15_7 H 0.814104 1.094256 0.964260 0.216 Uiso 1 1 calc R U . . .
C16_7 C 0.7421(7) 1.0922(5) 0.9138(6) 0.177(3) Uani 1 1 d DG U . . .
H16_7 H 0.722507 1.064373 0.914246 0.212 Uiso 1 1 calc R U . . .
C17_7 C 0.6216(6) 1.1321(5) 0.8730(6) 0.171(2) Uani 1 1 d G U . . .
C18_7 C 0.5890(7) 1.1610(6) 0.8526(5) 0.176(3) Uani 1 1 d G U . . .
H18_7 H 0.589867 1.162708 0.824697 0.211 Uiso 1 1 calc R U . . .
C19_7 C 0.5550(6) 1.1876(5) 0.8731(6) 0.177(3) Uani 1 1 d G U . . .
H19_7 H 0.532733 1.207380 0.859148 0.213 Uiso 1 1 calc R U . . .
C20_7 C 0.5537(6) 1.1851(5) 0.9139(6) 0.177(3) Uani 1 1 d G U . . .
H20_7 H 0.530529 1.203278 0.927935 0.213 Uiso 1 1 calc R U . . .
C21_7 C 0.5864(7) 1.1562(6) 0.9343(5) 0.176(3) Uani 1 1 d G U . . .
H21_7 H 0.585460 1.154505 0.962272 0.211 Uiso 1 1 calc R U . . .
C22_7 C 0.6203(6) 1.1296(5) 0.9139(6) 0.174(3) Uani 1 1 d G U . . .
H22_7 H 0.642595 1.109832 0.927823 0.208 Uiso 1 1 calc R U . . .
O1_8 O 0.7260(4) 0.6556(3) 0.7813(3) 0.0869(18) Uani 1 1 d . U . . .
O2_8 O 0.8002(4) 0.6839(3) 0.8512(3) 0.0889(18) Uani 1 1 d . U . . .
O3_8 O 0.5702(4) 0.7388(3) 0.7721(3) 0.0893(18) Uani 1 1 d . U . . .
O4_8 O 0.5678(4) 0.8047(3) 0.8368(3) 0.0883(18) Uani 1 1 d . U . . .
O5_8 O 0.8164(6) 0.7834(5) 0.9980(5) 0.164(3) Uani 1 1 d . U . . .
N1_8 N 0.7357(6) 0.8125(5) 0.9707(5) 0.122(2) Uani 1 1 d . U . . .
H1N_8 H 0.714467 0.833168 0.980601 0.147 Uiso 1 1 calc R U . . .
C1_8 C 0.6700(7) 0.7242(6) 0.8225(5) 0.0929(17) Uani 1 1 d . U . . .
H1_8 H 0.653494 0.702529 0.789326 0.111 Uiso 1 1 calc R U . . .
C2_8 C 0.7213(6) 0.7199(5) 0.8506(5) 0.0938(16) Uani 1 1 d D U . . .
C3_8 C 0.7437(7) 0.7489(6) 0.9002(5) 0.1006(18) Uani 1 1 d . U . . .
H3_8 H 0.778315 0.745270 0.918733 0.121 Uiso 1 1 calc R U . . .
C4_8 C 0.7159(7) 0.7825(6) 0.9219(6) 0.1069(17) Uani 1 1 d . U . . .
C5_8 C 0.6640(7) 0.7900(6) 0.8939(5) 0.0998(18) Uani 1 1 d . U . . .
H5_8 H 0.644520 0.813523 0.908589 0.120 Uiso 1 1 calc R U . . .
C6_8 C 0.6438(6) 0.7619(6) 0.8451(5) 0.0938(16) Uani 1 1 d D U . . .
C7_8 C 0.7520(7) 0.6836(5) 0.8262(6) 0.0894(16) Uani 1 1 d D U . . .
C8_8 C 0.5900(6) 0.7685(6) 0.8148(5) 0.0895(16) Uani 1 1 d D U . . .
C9_8 C 0.7799(9) 0.8145(8) 1.0030(7) 0.137(2) Uani 1 1 d . U . . .
C10_8 C 0.7866(9) 0.8443(8) 1.0581(7) 0.148(4) Uani 1 1 d . U . . .
O1_9 O 0.5343(4) 0.3540(4) 0.6802(4) 0.0916(17) Uani 1 1 d . U . . .
O2_9 O 0.5587(4) 0.3109(4) 0.7276(3) 0.0912(18) Uani 1 1 d . U . . .
O3_9 O 0.3700(4) 0.4290(3) 0.6677(3) 0.0843(17) Uani 1 1 d . U . . .
O4_9 O 0.3225(4) 0.4212(3) 0.7100(3) 0.0857(17) Uani 1 1 d . U . . .
O5_9 O 0.3616(5) 0.3649(5) 0.8215(5) 0.139(3) Uani 1 1 d . U . . .
N1_9 N 0.4404(6) 0.3422(5) 0.8157(5) 0.1117(17) Uani 1 1 d . U . . .
H1N_9 H 0.468686 0.330307 0.829161 0.134 Uiso 1 1 calc R U . . .
C1_9 C 0.4455(6) 0.3778(5) 0.7050(5) 0.0915(16) Uani 1 1 d . U . . .
H1_9 H 0.447591 0.385632 0.680084 0.110 Uiso 1 1 calc R U . . .
C2_9 C 0.4845(6) 0.3539(6) 0.7265(6) 0.0932(15) Uani 1 1 d D U . . .
C3_9 C 0.4823(7) 0.3414(6) 0.7628(6) 0.0974(16) Uani 1 1 d . U . . .
H3_9 H 0.509306 0.324933 0.776928 0.117 Uiso 1 1 calc R U . . .
C4_9 C 0.4405(7) 0.3532(6) 0.7782(6) 0.1016(16) Uani 1 1 d . U . . .
C5_9 C 0.4006(7) 0.3781(6) 0.7572(6) 0.0962(16) Uani 1 1 d . U . . .
H5_9 H 0.372065 0.386878 0.767658 0.115 Uiso 1 1 calc R U . . .
C6_9 C 0.4044(6) 0.3899(6) 0.7196(5) 0.0913(15) Uani 1 1 d D U . . .
C7_9 C 0.5293(6) 0.3368(6) 0.7092(6) 0.0914(16) Uani 1 1 d D U . . .
C8_9 C 0.3607(6) 0.4152(6) 0.6959(5) 0.0863(15) Uani 1 1 d D U . . .
C9_9 C 0.4046(9) 0.3471(7) 0.8327(7) 0.1220(19) Uani 1 1 d . U . . .
C10_9 C 0.4234(8) 0.3295(8) 0.8781(7) 0.128(2) Uani 1 1 d . U . . .
C11_9 C 0.4056(9) 0.2757(8) 0.8572(7) 0.140(3) Uani 1 1 d . U . . .
C17_9 C 0.4028(8) 0.3623(8) 0.9167(7) 0.135(3) Uani 1 1 d . U . . .
O1_10 O 0.6435(4) 0.3039(3) 0.6307(3) 0.0829(17) Uani 1 1 d . U . . .
O2_10 O 0.6685(4) 0.2583(3) 0.6759(3) 0.0825(16) Uani 1 1 d . U . . .
O3_10 O 0.7523(4) 0.3283(3) 0.5479(3) 0.0784(16) Uani 1 1 d . U . . .
O4_10 O 0.8303(4) 0.2972(3) 0.5580(3) 0.0787(16) Uani 1 1 d . U . . .
O5_10 O 0.8015(6) 0.1552(5) 0.6754(5) 0.149(3) Uani 1 1 d . U . . .
N1_10 N 0.8492(6) 0.2183(5) 0.6753(5) 0.1139(19) Uani 1 1 d . U . . .
H1N_10 H 0.881547 0.235257 0.683802 0.137 Uiso 1 1 calc R U . . .
C1_10 C 0.7306(6) 0.2879(5) 0.6053(5) 0.0851(15) Uani 1 1 d . U . . .
H1_10 H 0.705688 0.306753 0.592428 0.102 Uiso 1 1 calc R U . . .
C2_10 C 0.7207(6) 0.2658(6) 0.6334(5) 0.0865(14) Uani 1 1 d D U . . .
C3_10 C 0.7578(6) 0.2416(6) 0.6538(6) 0.0930(16) Uani 1 1 d . U . . .
H3_10 H 0.750451 0.226536 0.672742 0.112 Uiso 1 1 calc R U . . .
C4_10 C 0.8065(7) 0.2381(6) 0.6478(6) 0.0986(16) Uani 1 1 d . U . . .
C5_10 C 0.8147(6) 0.2560(6) 0.6163(5) 0.0925(16) Uani 1 1 d . U . . .
H5_10 H 0.845636 0.250528 0.608746 0.111 Uiso 1 1 calc R U . . .
C6_10 C 0.7768(6) 0.2821(5) 0.5962(5) 0.0852(14) Uani 1 1 d D U . . .
C7_10 C 0.6739(6) 0.2770(5) 0.6483(5) 0.0834(15) Uani 1 1 d D U . . .
C8_10 C 0.7878(6) 0.3047(5) 0.5650(5) 0.0804(15) Uani 1 1 d D U . . .
C9_10 C 0.8517(8) 0.1805(7) 0.6912(7) 0.123(2) Uani 1 1 d . U . . .
C10_10 C 0.9054(8) 0.1780(7) 0.7234(7) 0.132(3) Uani 1 1 d . U . . .
O1_11 O 0.4339(4) 0.7613(3) 0.6931(3) 0.0855(18) Uani 1 1 d . U . . .
O2_11 O 0.4347(4) 0.8294(3) 0.7577(3) 0.0842(18) Uani 1 1 d . U . . .
O3_11 O 0.2732(4) 0.6947(3) 0.5483(3) 0.0839(18) Uani 1 1 d . U . . .
O4_11 O 0.1995(4) 0.7344(3) 0.5396(3) 0.0827(17) Uani 1 1 d . U . . .
O5_11 O 0.1933(6) 0.8914(5) 0.6403(5) 0.156(3) Uani 1 1 d . U . . .
N1_11 N 0.2553(5) 0.8902(5) 0.6966(5) 0.113(2) Uani 1 1 d D U . . .
H1N_11 H 0.261786 0.897815 0.726658 0.136 Uiso 1 1 calc R U . . .
C1_11 C 0.3305(6) 0.7677(5) 0.6369(5) 0.0844(17) Uani 1 1 d . U . . .
H1_11 H 0.346241 0.739821 0.622365 0.101 Uiso 1 1 calc R U . . .
C2_11 C 0.3590(6) 0.8041(5) 0.6843(5) 0.0861(16) Uani 1 1 d D U . . .
C3_11 C 0.3357(6) 0.8472(6) 0.7040(5) 0.0918(17) Uani 1 1 d . U . . .
H3_11 H 0.354885 0.873211 0.735300 0.110 Uiso 1 1 calc R U . . .
C4_11 C 0.2826(7) 0.8507(6) 0.6756(6) 0.0990(17) Uani 1 1 d . U . . .
C5_11 C 0.2556(7) 0.8132(5) 0.6304(5) 0.0920(17) Uani 1 1 d . U . . .
H5_11 H 0.220187 0.815318 0.611857 0.110 Uiso 1 1 calc R U . . .
C6_11 C 0.2791(6) 0.7731(5) 0.6119(4) 0.0859(16) Uani 1 1 d D U . . .
C7_11 C 0.4129(6) 0.7975(6) 0.7141(5) 0.0837(16) Uani 1 1 d D U . . .
C8_11 C 0.2470(6) 0.7296(5) 0.5629(4) 0.0836(16) Uani 1 1 d D U . . .
C9_11 C 0.2224(8) 0.9166(7) 0.6780(6) 0.125(2) Uani 1 1 d D U . . .
O1_12 O 0.5344(4) 0.2700(3) 0.6037(4) 0.0938(18) Uani 1 1 d . U . . .
O2_12 O 0.5574(4) 0.2255(3) 0.6493(4) 0.0911(18) Uani 1 1 d . U . . .
O3_12 O 0.3678(4) 0.2046(3) 0.4585(3) 0.0904(17) Uani 1 1 d . U . . .
O4_12 O 0.3168(4) 0.1285(3) 0.4359(3) 0.0906(18) Uani 1 1 d . U . . .
O5_12 O 0.5006(6) 0.0526(5) 0.6170(5) 0.158(3) Uani 1 1 d D U . . .
N1_12 N 0.4174(6) 0.0639(5) 0.5619(5) 0.1100(18) Uani 1 1 d . U . . .
H1N_12 H 0.384009 0.046581 0.545998 0.132 Uiso 1 1 calc R U . . .
C1_12 C 0.4434(7) 0.1962(5) 0.5385(5) 0.0889(17) Uani 1 1 d . U . . .
H1_12 H 0.449872 0.226704 0.534326 0.107 Uiso 1 1 calc R U . . .
C2_12 C 0.4786(6) 0.1898(5) 0.5773(5) 0.0911(15) Uani 1 1 d D U . . .
C3_12 C 0.4695(7) 0.1465(5) 0.5853(6) 0.0940(17) Uani 1 1 d . U . . .
H3_12 H 0.492903 0.143348 0.613088 0.113 Uiso 1 1 calc R U . . .
C4_12 C 0.4250(7) 0.1077(6) 0.5514(6) 0.0988(16) Uani 1 1 d . U . . .
C5_12 C 0.3878(7) 0.1136(5) 0.5126(6) 0.0936(17) Uani 1 1 d . U . . .
H5_12 H 0.355995 0.088259 0.491563 0.112 Uiso 1 1 calc R U . . .
C6_12 C 0.3978(6) 0.1577(5) 0.5051(5) 0.0901(15) Uani 1 1 d D U . . .
C7_12 C 0.5275(6) 0.2326(5) 0.6135(5) 0.0916(16) Uani 1 1 d D U . . .
C8_12 C 0.3571(6) 0.1646(5) 0.4636(5) 0.0892(16) Uani 1 1 d D U . . .
C9_12 C 0.4488(7) 0.0431(6) 0.5900(6) 0.1246(19) Uani 1 1 d D U . . .
C10_12 C 0.4061(8) -0.0084(6) 0.5729(7) 0.129(2) Uani 1 1 d D U . . .
C11_12 C 0.3852(9) -0.0667(7) 0.5171(7) 0.135(3) Uani 1 1 d . U . . .
C17_12 C 0.3613(9) -0.0224(7) 0.5877(7) 0.134(2) Uani 1 1 d . U . . .
C18_12 C 0.3710(9) -0.0629(7) 0.6016(7) 0.139(3) Uani 1 1 d . U . . .
O1_15 O 0.2271(5) 0.4483(4) 0.7316(5) 0.145(5) Uani 1 1 d . . . . .
O2_15 O 0.3647(5) 0.4659(5) 0.5936(4) 0.143(5) Uani 1 1 d . . . . .
O3_15 O 0.6324(5) 0.7035(4) 0.5660(8) 0.226(10) Uani 1 1 d . . . . .
O4_15 O 0.7895(7) 0.9391(4) 0.6392(5) 0.174(7) Uani 1 1 d . . . . .
O5_15 O 0.6899(5) 0.3996(4) 0.5013(6) 0.145(5) Uani 1 1 d . . . . .
O6_15 O 0.5007(5) 0.8865(4) 0.8626(4) 0.129(4) Uani 1 1 d . . . . .
O7_15 O 0.9230(7) 0.6723(5) 0.8854(6) 0.225(10) Uani 1 1 d . . . . .
O8_15 O 0.4976(7) 0.6780(4) 0.6645(4) 0.151(5) Uani 1 1 d . . . . .
O9_15 O 0.6878(5) 0.5914(9) 0.6805(4) 0.213(9) Uani 1 1 d . . . . .
O10_15 O 0.5792(8) 0.3816(4) 0.6141(4) 0.187(8) Uani 1 1 d . . . . .
O11_15 O 0.6315(6) 0.2346(5) 0.7451(5) 0.154(5) Uani 1 1 d . . . . .
O12_15 O 0.9204(5) 0.2908(4) 0.5230(5) 0.131(4) Uani 1 1 d . . . . .

loop_
_atom_site_aniso_label
_atom_site_aniso_U_11
_atom_site_aniso_U_22
_atom_site_aniso_U_33
_atom_site_aniso_U_23
_atom_site_aniso_U_13
_atom_site_aniso_U_12
Cu1 0.0800(14) 0.0718(13) 0.0909(15) 0.0505(11) 0.0373(12) 0.0172(10)
Cu2 0.0832(14) 0.0775(13) 0.0956(15) 0.0546(11) 0.0447(12) 0.0225(10)
Cu3 0.0783(13) 0.0606(11) 0.0645(12) 0.0233(9) 0.0343(11) 0.0173(9)
Cu4 0.0798(14) 0.0662(12) 0.0697(13) 0.0250(10) 0.0357(11) 0.0124(10)
Cu5 0.0794(13) 0.0594(11) 0.0742(13) 0.0312(9) 0.0474(11) 0.0194(9)
Cu6 0.0764(13) 0.0593(11) 0.0704(13) 0.0330(9) 0.0433(11) 0.0191(9)
Cu7 0.0959(15) 0.0571(11) 0.0718(13) 0.0155(9) 0.0496(12) 0.0071(10)
Cu8 0.0961(15) 0.0564(11) 0.0709(13) 0.0166(9) 0.0478(12) 0.0084(10)
Cu9 0.0698(13) 0.0768(12) 0.0655(12) 0.0383(10) 0.0390(10) 0.0256(10)
Cu10 0.0773(13) 0.0706(12) 0.0727(13) 0.0396(10) 0.0434(11) 0.0264(10)
Cu11 0.1249(18) 0.0510(11) 0.0705(14) 0.0224(9) 0.0500(13) -0.0019(11)
Cu12 0.1231(18) 0.0500(11) 0.0718(14) 0.0224(9) 0.0462(13) -0.0023(11)
O1_1 0.109(4) 0.087(3) 0.088(3) 0.056(3) 0.044(3) 0.004(3)
O2_1 0.109(4) 0.090(3) 0.087(3) 0.054(3) 0.042(3) 0.007(3)
O3_1 0.107(4) 0.087(3) 0.086(3) 0.047(3) 0.049(3) 0.010(3)
O4_1 0.107(4) 0.085(3) 0.083(3) 0.051(3) 0.049(3) 0.011(3)
O5_1 0.157(5) 0.134(4) 0.115(4) 0.060(4) 0.037(4) -0.013(4)
N1_1 0.135(3) 0.112(3) 0.103(3) 0.057(2) 0.041(3) 0.002(3)
C1_1 0.111(3) 0.091(3) 0.087(3) 0.053(2) 0.049(3) 0.007(2)
C2_1 0.111(3) 0.092(3) 0.087(3) 0.052(2) 0.049(3) 0.008(2)
C3_1 0.117(3) 0.097(3) 0.090(3) 0.053(2) 0.047(3) 0.007(2)
C4_1 0.123(3) 0.102(3) 0.095(3) 0.055(2) 0.045(3) 0.004(2)
C5_1 0.117(3) 0.097(3) 0.091(3) 0.055(2) 0.046(3) 0.006(2)
C6_1 0.112(3) 0.093(3) 0.088(3) 0.054(2) 0.048(3) 0.006(2)
C7_1 0.108(3) 0.087(3) 0.085(3) 0.050(2) 0.050(3) 0.010(2)
C8_1 0.110(3) 0.090(3) 0.087(3) 0.055(2) 0.045(3) 0.006(3)
C9_1 0.146(3) 0.122(3) 0.111(3) 0.059(3) 0.040(3) -0.002(3)
C10_1 0.156(4) 0.129(3) 0.119(3) 0.059(3) 0.038(3) 0.000(3)
C11_1 0.160(4) 0.131(4) 0.123(3) 0.057(3) 0.037(3) 0.001(3)
C12_1 0.162(4) 0.134(4) 0.125(4) 0.055(3) 0.036(4) 0.001(4)
C13_1 0.163(4) 0.134(4) 0.126(4) 0.054(3) 0.036(4) 0.002(4)
C14_1 0.164(4) 0.134(4) 0.126(4) 0.055(3) 0.035(4) 0.003(4)
C15_1 0.163(4) 0.134(4) 0.126(4) 0.055(3) 0.036(4) 0.003(4)
C16_1 0.162(4) 0.133(4) 0.124(4) 0.056(3) 0.036(4) 0.002(4)
C17_1 0.161(4) 0.133(4) 0.126(3) 0.059(3) 0.037(3) 0.002(3)
C18_1 0.162(4) 0.134(4) 0.128(4) 0.059(3) 0.037(4) 0.001(4)
C19_1 0.164(4) 0.136(4) 0.131(4) 0.058(3) 0.036(4) 0.002(4)
C20_1 0.165(5) 0.137(4) 0.132(4) 0.057(3) 0.036(4) 0.003(4)
C21_1 0.165(4) 0.138(4) 0.133(4) 0.056(3) 0.036(4) 0.003(4)
C22_1 0.163(4) 0.136(4) 0.130(4) 0.057(3) 0.036(4) 0.003(4)
O1_2 0.080(3) 0.080(3) 0.073(3) 0.030(3) 0.040(3) 0.024(3)
O2_2 0.080(3) 0.081(3) 0.072(3) 0.031(3) 0.041(3) 0.024(3)
O3_2 0.076(3) 0.080(3) 0.071(3) 0.036(2) 0.043(3) 0.032(3)
O4_2 0.076(3) 0.080(3) 0.069(3) 0.038(2) 0.044(3) 0.030(3)
O5_2 0.087(4) 0.097(4) 0.076(3) 0.044(3) 0.041(3) 0.014(3)
N1_2 0.084(2) 0.095(3) 0.073(2) 0.039(2) 0.041(2) 0.021(2)
C1_2 0.078(3) 0.082(3) 0.070(3) 0.038(2) 0.044(2) 0.024(2)
C2_2 0.079(2) 0.083(2) 0.071(2) 0.036(2) 0.042(2) 0.023(2)
C3_2 0.080(3) 0.086(3) 0.072(3) 0.036(2) 0.042(2) 0.022(2)
C4_2 0.081(2) 0.089(2) 0.071(2) 0.038(2) 0.042(2) 0.023(2)
C5_2 0.079(3) 0.085(3) 0.070(3) 0.039(2) 0.044(2) 0.025(2)
C6_2 0.077(2) 0.082(2) 0.069(2) 0.039(2) 0.044(2) 0.026(2)
C7_2 0.080(3) 0.081(3) 0.072(3) 0.032(2) 0.040(2) 0.024(2)
C8_2 0.076(3) 0.081(3) 0.069(3) 0.038(2) 0.044(2) 0.030(2)
C9_2 0.088(3) 0.098(3) 0.075(2) 0.041(2) 0.041(2) 0.018(2)
C10_2 0.092(3) 0.103(3) 0.077(2) 0.042(2) 0.040(2) 0.016(2)
C11_2 0.094(3) 0.105(3) 0.080(3) 0.041(3) 0.040(3) 0.014(2)
C12_2 0.096(3) 0.106(3) 0.082(3) 0.041(3) 0.039(3) 0.013(3)
C13_2 0.098(3) 0.107(3) 0.084(3) 0.040(3) 0.038(3) 0.012(3)
C14_2 0.099(3) 0.108(3) 0.085(3) 0.039(3) 0.038(3) 0.011(3)
C15_2 0.098(3) 0.108(3) 0.084(3) 0.038(3) 0.038(3) 0.012(3)
C16_2 0.096(3) 0.107(3) 0.082(3) 0.039(3) 0.040(3) 0.013(3)
C17_2 0.098(3) 0.109(3) 0.080(3) 0.044(2) 0.037(3) 0.015(3)
C18_2 0.100(3) 0.111(3) 0.082(3) 0.044(3) 0.035(3) 0.015(3)
C19_2 0.102(3) 0.113(3) 0.083(3) 0.045(3) 0.034(3) 0.015(3)
C20_2 0.103(3) 0.114(3) 0.083(3) 0.045(3) 0.033(3) 0.014(3)
C21_2 0.104(3) 0.114(3) 0.083(3) 0.044(3) 0.033(3) 0.014(3)
C22_2 0.101(3) 0.112(3) 0.081(3) 0.043(3) 0.035(3) 0.015(3)
O1_3 0.083(3) 0.077(3) 0.071(3) 0.038(2) 0.044(3) 0.026(3)
O2_3 0.081(3) 0.076(3) 0.070(3) 0.038(2) 0.045(3) 0.025(3)
O3_3 0.078(3) 0.075(3) 0.075(3) 0.045(2) 0.045(3) 0.029(3)
O4_3 0.078(3) 0.075(3) 0.075(3) 0.041(2) 0.045(3) 0.029(2)
O5_3 0.094(4) 0.108(4) 0.094(4) 0.050(3) 0.049(3) 0.031(3)
N1_3 0.086(3) 0.090(3) 0.077(3) 0.041(2) 0.049(2) 0.028(2)
C1_3 0.079(3) 0.076(3) 0.071(3) 0.039(2) 0.046(2) 0.028(2)
C2_3 0.080(3) 0.077(2) 0.071(2) 0.039(2) 0.046(2) 0.027(2)
C3_3 0.081(3) 0.079(3) 0.071(3) 0.040(2) 0.047(2) 0.026(2)
C4_3 0.083(2) 0.083(2) 0.074(2) 0.040(2) 0.046(2) 0.027(2)
C5_3 0.081(3) 0.080(3) 0.074(3) 0.040(2) 0.045(2) 0.028(2)
C6_3 0.079(3) 0.077(2) 0.072(2) 0.040(2) 0.045(2) 0.028(2)
C7_3 0.081(3) 0.076(3) 0.070(3) 0.038(2) 0.044(2) 0.026(2)
C8_3 0.078(3) 0.076(3) 0.074(3) 0.042(2) 0.045(2) 0.029(2)
C9_3 0.090(3) 0.099(3) 0.084(3) 0.040(2) 0.050(2) 0.029(2)
C10_3 0.095(3) 0.107(3) 0.087(3) 0.035(2) 0.051(2) 0.027(2)
C11_3 0.102(3) 0.115(3) 0.091(3) 0.028(2) 0.050(3) 0.025(3)
C12_3 0.105(3) 0.118(3) 0.093(3) 0.025(3) 0.050(3) 0.024(3)
C13_3 0.108(4) 0.121(4) 0.096(3) 0.022(3) 0.049(3) 0.024(3)
C14_3 0.109(4) 0.122(4) 0.097(4) 0.020(3) 0.048(3) 0.023(3)
C15_3 0.108(4) 0.121(4) 0.096(3) 0.021(3) 0.047(3) 0.023(3)
C16_3 0.105(3) 0.118(3) 0.094(3) 0.025(3) 0.048(3) 0.023(3)
C17_3 0.097(3) 0.109(3) 0.088(3) 0.034(2) 0.051(2) 0.028(3)
C18_3 0.098(3) 0.111(3) 0.089(3) 0.031(3) 0.051(3) 0.029(3)
C19_3 0.099(4) 0.112(4) 0.090(3) 0.029(3) 0.050(3) 0.028(3)
C20_3 0.100(4) 0.113(4) 0.091(3) 0.030(3) 0.048(3) 0.029(3)
C21_3 0.100(4) 0.113(4) 0.090(3) 0.033(3) 0.047(3) 0.029(3)
C22_3 0.098(3) 0.111(3) 0.089(3) 0.034(3) 0.049(3) 0.028(3)
O1_4 0.102(4) 0.071(3) 0.086(3) 0.031(3) 0.056(3) 0.007(3)
O2_4 0.104(4) 0.073(3) 0.086(3) 0.030(3) 0.056(3) 0.008(3)
O3_4 0.110(4) 0.072(3) 0.085(3) 0.021(3) 0.056(3) 0.004(3)
O4_4 0.109(3) 0.071(3) 0.084(3) 0.023(3) 0.056(3) 0.004(3)
O5_4 0.161(5) 0.119(4) 0.110(4) 0.015(4) 0.066(4) -0.023(4)
N1_4 0.135(3) 0.098(3) 0.097(3) 0.021(2) 0.060(3) -0.007(3)
C1_4 0.111(3) 0.076(3) 0.088(3) 0.025(2) 0.056(3) 0.005(2)
C2_4 0.111(3) 0.077(3) 0.088(3) 0.027(2) 0.057(2) 0.005(2)
C3_4 0.117(3) 0.081(3) 0.090(3) 0.026(2) 0.058(3) 0.001(2)
C4_4 0.123(3) 0.087(3) 0.092(3) 0.024(2) 0.059(2) -0.002(2)
C5_4 0.118(3) 0.082(3) 0.090(3) 0.024(2) 0.058(3) 0.000(2)
C6_4 0.112(3) 0.076(3) 0.087(3) 0.024(2) 0.057(2) 0.002(2)
C7_4 0.105(3) 0.073(3) 0.086(3) 0.030(2) 0.056(3) 0.007(2)
C8_4 0.110(3) 0.073(3) 0.085(3) 0.022(2) 0.057(3) 0.003(3)
C9_4 0.147(3) 0.109(3) 0.103(3) 0.021(2) 0.061(3) -0.011(3)
C10_4 0.157(4) 0.117(3) 0.108(3) 0.018(3) 0.058(3) -0.009(3)
C11_4 0.160(4) 0.117(3) 0.109(3) 0.019(3) 0.058(3) -0.009(3)
C12_4 0.161(4) 0.118(4) 0.110(4) 0.019(3) 0.058(3) -0.008(3)
C13_4 0.162(4) 0.117(4) 0.111(4) 0.020(3) 0.057(4) -0.007(4)
C14_4 0.163(4) 0.117(4) 0.111(4) 0.020(3) 0.057(4) -0.007(4)
C15_4 0.162(4) 0.117(4) 0.110(4) 0.019(3) 0.058(4) -0.008(4)
C16_4 0.162(4) 0.117(4) 0.109(4) 0.019(3) 0.058(3) -0.008(3)
C17_4 0.163(4) 0.124(3) 0.113(3) 0.019(3) 0.053(3) -0.006(3)
C18_4 0.165(4) 0.126(4) 0.115(4) 0.020(3) 0.051(3) -0.006(3)
C19_4 0.167(4) 0.128(4) 0.117(4) 0.020(3) 0.049(4) -0.004(4)
C20_4 0.169(4) 0.130(4) 0.119(4) 0.019(3) 0.047(4) -0.004(4)
C21_4 0.168(4) 0.130(4) 0.119(4) 0.019(3) 0.047(4) -0.004(4)
C22_4 0.166(4) 0.128(4) 0.117(4) 0.018(3) 0.050(3) -0.005(4)
O1_5 0.125(4) 0.075(3) 0.086(4) 0.037(3) 0.048(3) 0.006(3)
O2_5 0.125(4) 0.075(3) 0.088(4) 0.036(3) 0.048(3) 0.006(3)
O3_5 0.129(4) 0.075(3) 0.088(3) 0.040(3) 0.048(3) -0.006(3)
O4_5 0.130(4) 0.077(3) 0.089(3) 0.039(3) 0.045(3) -0.006(3)
O5_5 0.161(5) 0.115(4) 0.129(5) 0.045(4) 0.021(4) -0.005(4)
N1_5 0.148(4) 0.097(3) 0.113(3) 0.041(3) 0.032(3) -0.002(3)
C1_5 0.130(4) 0.079(3) 0.090(3) 0.039(2) 0.047(3) 0.000(3)
C2_5 0.130(4) 0.079(3) 0.091(3) 0.038(2) 0.047(3) 0.002(2)
C3_5 0.134(4) 0.083(3) 0.095(3) 0.040(3) 0.043(3) 0.001(3)
C4_5 0.139(4) 0.087(3) 0.101(3) 0.041(2) 0.039(3) -0.002(2)
C5_5 0.135(4) 0.083(3) 0.096(3) 0.040(3) 0.043(3) -0.003(3)
C6_5 0.132(4) 0.080(3) 0.091(3) 0.039(2) 0.046(3) -0.003(2)
C7_5 0.126(4) 0.076(3) 0.088(3) 0.037(3) 0.048(3) 0.005(3)
C8_5 0.130(4) 0.077(3) 0.089(3) 0.039(2) 0.047(3) -0.005(3)
C9_5 0.156(4) 0.108(3) 0.124(4) 0.040(3) 0.025(3) -0.001(3)
C10_5 0.162(4) 0.117(3) 0.133(4) 0.039(3) 0.022(3) -0.001(3)
C11_5 0.167(4) 0.125(4) 0.139(4) 0.039(3) 0.022(4) 0.001(3)
C12_5 0.169(5) 0.128(4) 0.140(4) 0.039(4) 0.022(4) 0.001(4)
C13_5 0.170(5) 0.131(4) 0.143(4) 0.038(4) 0.021(4) 0.002(4)
C14_5 0.171(5) 0.132(4) 0.143(5) 0.038(4) 0.021(4) 0.002(4)
C15_5 0.170(5) 0.131(4) 0.143(4) 0.038(4) 0.021(4) 0.003(4)
C16_5 0.169(5) 0.128(4) 0.142(4) 0.038(4) 0.021(4) 0.002(4)
C17_5 0.167(6) 0.122(5) 0.137(5) 0.034(5) 0.016(5) 0.000(5)
O1_6 0.135(4) 0.056(3) 0.080(3) 0.022(3) 0.058(3) 0.005(3)
O2_6 0.134(4) 0.058(3) 0.082(3) 0.021(3) 0.055(3) 0.002(3)
O3_6 0.124(4) 0.055(3) 0.076(3) 0.023(2) 0.060(3) 0.012(3)
O4_6 0.124(4) 0.058(3) 0.078(3) 0.023(3) 0.060(3) 0.010(3)
O5_6 0.178(5) 0.109(5) 0.116(5) 0.007(4) 0.061(4) -0.025(4)
N1_6 0.152(4) 0.083(3) 0.099(3) 0.016(3) 0.059(3) -0.011(3)
C1_6 0.133(4) 0.060(3) 0.081(3) 0.023(2) 0.059(3) 0.004(3)
C2_6 0.136(3) 0.061(3) 0.082(3) 0.023(2) 0.058(3) 0.002(2)
C3_6 0.140(4) 0.066(3) 0.086(3) 0.022(2) 0.058(3) -0.001(3)
C4_6 0.143(4) 0.072(3) 0.090(3) 0.019(2) 0.059(3) -0.003(3)
C5_6 0.137(4) 0.067(3) 0.085(3) 0.021(2) 0.060(3) 0.001(3)
C6_6 0.132(3) 0.062(2) 0.081(3) 0.023(2) 0.059(3) 0.005(2)
C7_6 0.135(4) 0.058(3) 0.081(3) 0.022(2) 0.057(3) 0.003(3)
C8_6 0.126(4) 0.058(3) 0.077(3) 0.024(2) 0.060(3) 0.009(2)
C9_6 0.161(4) 0.091(3) 0.108(4) 0.013(3) 0.057(3) -0.017(3)
C10_6 0.167(6) 0.100(5) 0.116(5) 0.014(4) 0.058(5) -0.023(5)
O1_7 0.142(4) 0.064(3) 0.092(3) 0.024(3) 0.081(3) 0.006(3)
O2_7 0.143(4) 0.064(3) 0.094(3) 0.025(3) 0.080(3) 0.007(3)
O3_7 0.152(4) 0.065(3) 0.099(3) 0.026(3) 0.080(3) -0.002(3)
O4_7 0.154(4) 0.063(3) 0.099(3) 0.027(3) 0.078(3) -0.001(3)
O5_7 0.203(5) 0.113(4) 0.135(5) 0.015(4) 0.082(4) -0.007(4)
N1_7 0.178(4) 0.092(3) 0.122(3) 0.020(3) 0.079(3) -0.003(3)
C1_7 0.153(4) 0.069(3) 0.100(3) 0.025(2) 0.080(3) 0.002(3)
C2_7 0.152(3) 0.069(3) 0.100(3) 0.025(2) 0.080(3) 0.003(3)
C3_7 0.158(4) 0.074(3) 0.105(3) 0.024(2) 0.080(3) 0.001(3)
C4_7 0.165(4) 0.080(3) 0.110(3) 0.023(2) 0.081(3) -0.002(3)
C5_7 0.160(4) 0.074(3) 0.106(3) 0.025(2) 0.080(3) -0.002(3)
C6_7 0.155(4) 0.070(3) 0.101(3) 0.025(2) 0.080(3) 0.000(3)
C7_7 0.145(4) 0.066(3) 0.095(3) 0.024(2) 0.081(3) 0.006(3)
C8_7 0.153(4) 0.065(3) 0.099(3) 0.027(2) 0.079(3) -0.001(3)
C9_7 0.190(4) 0.106(3) 0.132(3) 0.016(3) 0.079(3) -0.002(3)
C10_7 0.199(4) 0.117(3) 0.143(4) 0.015(3) 0.074(3) 0.001(3)
C11_7 0.202(4) 0.124(4) 0.149(4) 0.013(3) 0.072(4) 0.000(3)
C12_7 0.204(5) 0.127(4) 0.151(4) 0.012(4) 0.071(4) -0.002(4)
C13_7 0.205(5) 0.129(4) 0.153(4) 0.011(4) 0.070(4) -0.001(4)
C14_7 0.205(5) 0.129(4) 0.155(4) 0.011(4) 0.069(4) 0.000(4)
C15_7 0.205(5) 0.128(4) 0.155(4) 0.010(4) 0.069(4) 0.000(4)
C16_7 0.204(5) 0.126(4) 0.152(4) 0.011(3) 0.069(4) 0.000(4)
C17_7 0.203(4) 0.123(4) 0.148(4) 0.014(3) 0.072(4) 0.005(3)
C18_7 0.205(5) 0.126(4) 0.151(4) 0.014(4) 0.069(4) 0.007(4)
C19_7 0.206(5) 0.128(4) 0.152(4) 0.014(4) 0.069(4) 0.008(4)
C20_7 0.206(5) 0.128(4) 0.152(4) 0.014(4) 0.069(4) 0.008(4)
C21_7 0.205(5) 0.127(4) 0.151(4) 0.014(4) 0.070(4) 0.007(4)
C22_7 0.204(5) 0.125(4) 0.149(4) 0.014(4) 0.071(4) 0.006(4)
O1_8 0.107(4) 0.087(3) 0.078(3) 0.029(3) 0.055(3) 0.033(3)
O2_8 0.110(4) 0.087(3) 0.078(3) 0.029(3) 0.051(3) 0.034(3)
O3_8 0.113(4) 0.089(3) 0.079(3) 0.030(3) 0.057(3) 0.032(3)
O4_8 0.112(4) 0.089(3) 0.077(3) 0.028(3) 0.059(3) 0.030(3)
O5_8 0.155(5) 0.145(5) 0.120(5) 0.005(4) 0.028(5) 0.045(4)
N1_8 0.132(4) 0.117(3) 0.093(3) 0.019(3) 0.042(3) 0.037(3)
C1_8 0.114(3) 0.093(3) 0.079(3) 0.029(3) 0.054(3) 0.034(3)
C2_8 0.114(3) 0.093(3) 0.080(3) 0.028(2) 0.053(3) 0.034(3)
C3_8 0.119(3) 0.099(3) 0.082(3) 0.026(3) 0.050(3) 0.035(3)
C4_8 0.123(3) 0.105(3) 0.085(3) 0.024(3) 0.049(3) 0.036(3)
C5_8 0.119(3) 0.099(3) 0.082(3) 0.026(3) 0.052(3) 0.034(3)
C6_8 0.116(3) 0.094(3) 0.079(3) 0.028(2) 0.055(3) 0.033(3)
C7_8 0.110(3) 0.089(3) 0.079(3) 0.029(3) 0.053(3) 0.034(3)
C8_8 0.113(3) 0.091(3) 0.078(3) 0.029(2) 0.058(3) 0.032(3)
C9_8 0.141(4) 0.127(4) 0.101(4) 0.015(3) 0.037(3) 0.037(3)
C10_8 0.150(6) 0.137(5) 0.104(5) 0.011(5) 0.034(5) 0.035(5)
O1_9 0.104(4) 0.095(3) 0.105(4) 0.059(3) 0.052(3) 0.043(3)
O2_9 0.105(4) 0.095(3) 0.103(4) 0.060(3) 0.052(3) 0.044(3)
O3_9 0.099(4) 0.095(3) 0.098(4) 0.058(3) 0.061(3) 0.044(3)
O4_9 0.101(4) 0.096(3) 0.098(4) 0.057(3) 0.060(3) 0.044(3)
O5_9 0.137(5) 0.146(5) 0.135(5) 0.063(4) 0.048(4) 0.048(4)
N1_9 0.122(3) 0.121(3) 0.114(3) 0.063(3) 0.054(3) 0.045(3)
C1_9 0.105(3) 0.098(3) 0.103(3) 0.059(3) 0.056(3) 0.045(3)
C2_9 0.106(3) 0.099(3) 0.104(3) 0.060(2) 0.054(3) 0.045(2)
C3_9 0.110(3) 0.104(3) 0.106(3) 0.061(3) 0.054(3) 0.045(3)
C4_9 0.113(3) 0.109(3) 0.109(3) 0.061(2) 0.055(3) 0.045(3)
C5_9 0.109(3) 0.104(3) 0.106(3) 0.060(3) 0.056(3) 0.045(3)
C6_9 0.104(3) 0.099(3) 0.103(3) 0.059(2) 0.056(3) 0.045(2)
C7_9 0.104(3) 0.096(3) 0.104(3) 0.060(3) 0.053(3) 0.044(3)
C8_9 0.101(3) 0.096(3) 0.099(3) 0.058(2) 0.060(3) 0.044(3)
C9_9 0.129(4) 0.131(3) 0.121(4) 0.062(3) 0.055(3) 0.044(3)
C10_9 0.134(4) 0.136(4) 0.124(4) 0.063(3) 0.052(3) 0.044(4)
C11_9 0.143(5) 0.144(5) 0.132(5) 0.060(5) 0.049(5) 0.041(5)
C17_9 0.140(5) 0.142(5) 0.127(5) 0.061(5) 0.050(5) 0.046(5)
O1_10 0.094(3) 0.097(3) 0.103(4) 0.069(3) 0.057(3) 0.037(3)
O2_10 0.093(3) 0.096(3) 0.104(4) 0.068(3) 0.058(3) 0.037(3)
O3_10 0.086(3) 0.094(3) 0.099(3) 0.063(3) 0.060(3) 0.038(3)
O4_10 0.088(3) 0.093(3) 0.100(3) 0.066(3) 0.058(3) 0.038(3)
O5_10 0.130(5) 0.142(5) 0.149(5) 0.056(4) 0.033(5) 0.031(4)
N1_10 0.112(3) 0.122(3) 0.122(3) 0.065(3) 0.046(3) 0.040(3)
C1_10 0.094(3) 0.100(3) 0.104(3) 0.066(2) 0.058(3) 0.038(3)
C2_10 0.095(3) 0.101(3) 0.105(3) 0.067(2) 0.057(3) 0.038(2)
C3_10 0.100(3) 0.106(3) 0.110(3) 0.069(3) 0.054(3) 0.038(3)
C4_10 0.103(3) 0.111(3) 0.113(3) 0.068(2) 0.053(3) 0.039(3)
C5_10 0.098(3) 0.106(3) 0.109(3) 0.067(2) 0.055(3) 0.039(3)
C6_10 0.093(3) 0.100(3) 0.104(3) 0.066(2) 0.058(3) 0.038(2)
C7_10 0.093(3) 0.097(3) 0.104(3) 0.068(2) 0.057(3) 0.037(3)
C8_10 0.089(3) 0.095(3) 0.101(3) 0.064(2) 0.059(3) 0.038(3)
C9_10 0.119(4) 0.128(4) 0.128(4) 0.065(3) 0.041(3) 0.038(3)
C10_10 0.126(5) 0.136(5) 0.130(5) 0.065(4) 0.036(5) 0.037(5)
O1_11 0.100(4) 0.085(3) 0.071(3) 0.026(3) 0.040(3) 0.015(3)
O2_11 0.102(4) 0.081(3) 0.071(3) 0.028(3) 0.038(3) 0.016(3)
O3_11 0.095(4) 0.086(3) 0.074(3) 0.031(3) 0.038(3) 0.025(3)
O4_11 0.097(4) 0.084(3) 0.073(3) 0.034(3) 0.038(3) 0.023(3)
O5_11 0.145(5) 0.130(5) 0.112(5) 0.004(4) 0.011(4) 0.022(4)
N1_11 0.119(4) 0.102(3) 0.088(3) 0.019(3) 0.029(3) 0.022(3)
C1_11 0.101(3) 0.085(3) 0.071(3) 0.031(2) 0.040(3) 0.017(3)
C2_11 0.102(3) 0.085(3) 0.072(3) 0.030(2) 0.039(3) 0.017(2)
C3_11 0.106(3) 0.088(3) 0.076(3) 0.028(2) 0.037(3) 0.018(3)
C4_11 0.110(3) 0.093(3) 0.080(3) 0.026(2) 0.034(3) 0.019(3)
C5_11 0.105(3) 0.089(3) 0.076(3) 0.029(2) 0.036(3) 0.020(3)
C6_11 0.101(3) 0.086(3) 0.073(3) 0.031(2) 0.039(3) 0.019(2)
C7_11 0.101(3) 0.083(3) 0.070(3) 0.028(2) 0.040(3) 0.016(3)
C8_11 0.097(3) 0.085(3) 0.073(3) 0.032(2) 0.039(3) 0.023(3)
C9_11 0.126(4) 0.108(4) 0.095(4) 0.016(3) 0.022(3) 0.023(3)
O1_12 0.128(4) 0.066(3) 0.113(4) 0.047(3) 0.065(3) 0.023(3)
O2_12 0.125(4) 0.064(3) 0.113(4) 0.047(3) 0.067(3) 0.023(3)
O3_12 0.132(4) 0.062(3) 0.105(4) 0.044(3) 0.068(3) 0.020(3)
O4_12 0.133(4) 0.063(3) 0.105(4) 0.044(3) 0.068(3) 0.021(3)
O5_12 0.170(5) 0.118(5) 0.154(5) 0.035(4) 0.050(4) 0.016(4)
N1_12 0.145(4) 0.082(3) 0.123(4) 0.049(3) 0.067(3) 0.022(3)
C1_12 0.128(4) 0.065(3) 0.108(3) 0.045(2) 0.073(3) 0.024(2)
C2_12 0.128(3) 0.066(3) 0.110(3) 0.046(2) 0.071(3) 0.024(2)
C3_12 0.131(4) 0.069(3) 0.112(3) 0.047(2) 0.071(3) 0.025(3)
C4_12 0.136(4) 0.073(3) 0.115(3) 0.047(2) 0.070(3) 0.024(2)
C5_12 0.132(4) 0.068(3) 0.111(3) 0.046(2) 0.071(3) 0.023(3)
C6_12 0.130(4) 0.065(3) 0.108(3) 0.045(2) 0.072(3) 0.023(2)
C7_12 0.126(4) 0.065(3) 0.112(3) 0.046(2) 0.068(3) 0.024(3)
C8_12 0.131(4) 0.063(3) 0.105(3) 0.045(2) 0.070(3) 0.021(3)
C9_12 0.156(4) 0.093(3) 0.132(4) 0.049(3) 0.062(3) 0.022(3)
C10_12 0.161(4) 0.098(3) 0.135(4) 0.051(3) 0.064(4) 0.022(3)
C11_12 0.169(6) 0.107(5) 0.136(5) 0.053(4) 0.066(5) 0.021(5)
C17_12 0.164(5) 0.102(4) 0.138(4) 0.049(3) 0.064(4) 0.022(4)
C18_12 0.169(6) 0.103(5) 0.143(6) 0.050(4) 0.063(5) 0.022(5)
O1_15 0.170(11) 0.122(9) 0.265(16) 0.115(10) 0.181(12) 0.061(8)
O2_15 0.137(11) 0.200(12) 0.101(9) 0.047(8) 0.076(8) 0.000(9)
O3_15 0.097(9) 0.062(7) 0.46(3) 0.115(12) 0.033(13) 0.011(6)
O4_15 0.283(18) 0.053(6) 0.218(14) 0.014(7) 0.183(14) -0.029(8)
O5_15 0.093(8) 0.115(9) 0.256(16) 0.093(10) 0.081(10) 0.040(7)
O6_15 0.202(13) 0.085(7) 0.099(8) 0.009(6) 0.091(9) 0.047(8)
O7_15 0.185(15) 0.120(10) 0.206(16) 0.067(10) -0.098(13) -0.040(10)
O8_15 0.288(17) 0.078(7) 0.103(9) 0.021(6) 0.114(11) 0.041(9)
O9_15 0.083(9) 0.43(3) 0.070(8) 0.065(12) 0.015(7) 0.024(12)
O10_15 0.39(2) 0.096(8) 0.081(8) 0.052(7) 0.078(11) 0.122(12)
O11_15 0.187(13) 0.187(12) 0.232(15) 0.180(12) 0.135(12) 0.102(10)
O12_15 0.117(9) 0.108(8) 0.193(12) 0.081(8) 0.068(9) 0.063(7)

loop_
_atom_type_symbol
_atom_type_description
_atom_type_scat_dispersion_real
_atom_type_scat_dispersion_imag
_atom_type_scat_source
C C 0.0181 0.0091 'International Tables Vol C Tables 4.2.6.8 and 6.1.1.4'
H H 0.0000 0.0000 'International Tables Vol C Tables 4.2.6.8 and 6.1.1.4'
Cu Cu -1.9646 0.5888 'International Tables Vol C Tables 4.2.6.8 and 6.1.1.4'
N N 0.0311 0.0180 'International Tables Vol C Tables 4.2.6.8 and 6.1.1.4'
O O 0.0492 0.0322 'International Tables Vol C Tables 4.2.6.8 and 6.1.1.4'

loop_
_geom_angle_atom_site_label_1
_geom_angle_atom_site_label_2
_geom_angle_atom_site_label_3
_geom_angle
_geom_angle_site_symmetry_1
_geom_angle_site_symmetry_3
_geom_angle_publ_flag
O1_9 Cu1 O1_12 88.7(4) . . ?
O1_9 Cu1 O1_10 169.2(4) . . ?
O1_12 Cu1 O1_10 90.0(4) . . ?
O1_9 Cu1 O1_1 89.2(4) . . ?
O1_12 Cu1 O1_1 168.5(4) . . ?
O1_10 Cu1 O1_1 89.9(4) . . ?
O1_9 Cu1 O10_15 100.6(5) . . ?
O1_12 Cu1 O10_15 102.2(5) . . ?
O1_10 Cu1 O10_15 90.1(5) . . ?
O1_1 Cu1 O10_15 89.3(5) . . ?
O1_9 Cu1 Cu2 85.8(3) . . ?
O1_12 Cu1 Cu2 85.2(3) . . ?
O1_10 Cu1 Cu2 83.5(2) . . ?
O1_1 Cu1 Cu2 83.3(3) . . ?
O10_15 Cu1 Cu2 170.3(5) . . ?
O2_12 Cu2 O2_1 168.5(4) . . ?
O2_12 Cu2 O2_10 91.7(4) . . ?
O2_1 Cu2 O2_10 87.9(4) . . ?
O2_12 Cu2 O2_9 89.4(4) . . ?
O2_1 Cu2 O2_9 88.6(4) . . ?
O2_10 Cu2 O2_9 168.1(4) . . ?
O2_12 Cu2 O11_15 94.4(5) . . ?
O2_1 Cu2 O11_15 97.0(5) . . ?
O2_10 Cu2 O11_15 96.8(4) . . ?
O2_9 Cu2 O11_15 94.9(4) . . ?
O2_12 Cu2 Cu1 83.0(3) . . ?
O2_1 Cu2 Cu1 85.5(3) . . ?
O2_10 Cu2 Cu1 85.4(2) . . ?
O2_9 Cu2 Cu1 83.0(3) . . ?
O11_15 Cu2 Cu1 176.7(4) . . ?
O1_2 Cu3 O1_8 171.7(4) . . ?
O1_2 Cu3 O3_1 89.9(4) . . ?
O1_8 Cu3 O3_1 89.8(4) . . ?
O1_2 Cu3 O1_5 88.8(4) . . ?
O1_8 Cu3 O1_5 89.2(4) . . ?
O3_1 Cu3 O1_5 164.3(4) . . ?
O1_2 Cu3 O9_15 98.6(5) . . ?
O1_8 Cu3 O9_15 89.5(5) . . ?
O3_1 Cu3 O9_15 101.1(7) . . ?
O1_5 Cu3 O9_15 94.6(7) . . ?
O1_2 Cu3 Cu4 87.0(3) . . ?
O1_8 Cu3 Cu4 84.8(3) . . ?
O3_1 Cu3 Cu4 82.8(3) . . ?
O1_5 Cu3 Cu4 81.5(3) . . ?
O9_15 Cu3 Cu4 173.2(6) . . ?
O2_5 Cu4 O4_1 171.5(4) . . ?
O2_5 Cu4 O2_8 89.2(4) . . ?
O4_1 Cu4 O2_8 90.5(4) . . ?
O2_5 Cu4 O2_2 88.5(4) . . ?
O4_1 Cu4 O2_2 89.6(4) . . ?
O2_8 Cu4 O2_2 165.0(4) . . ?
O2_5 Cu4 O7_15 93.7(5) . . ?
O4_1 Cu4 O7_15 94.7(5) . . ?
O2_8 Cu4 O7_15 100.1(7) . . ?
O2_2 Cu4 O7_15 94.8(7) . . ?
O2_5 Cu4 Cu3 86.1(3) . . ?
O4_1 Cu4 Cu3 85.4(3) . . ?
O2_8 Cu4 Cu3 84.0(3) . . ?
O2_2 Cu4 Cu3 81.1(3) . . ?
O7_15 Cu4 Cu3 176.0(6) . . ?
O1_3 Cu5 O3_6 89.6(4) . 2_666 ?
O1_3 Cu5 O1_4 89.1(4) . . ?
O3_6 Cu5 O1_4 170.8(4) 2_666 . ?
O1_3 Cu5 O3_9 166.3(4) . . ?
O3_6 Cu5 O3_9 89.5(4) 2_666 . ?
O1_4 Cu5 O3_9 89.5(4) . . ?
O1_3 Cu5 O2_15 101.2(5) . . ?
O3_6 Cu5 O2_15 91.4(4) 2_666 . ?
O1_4 Cu5 O2_15 97.8(4) . . ?
O3_9 Cu5 O2_15 92.5(5) . . ?
O1_3 Cu5 Cu6 82.4(2) . . ?
O3_6 Cu5 Cu6 84.5(3) 2_666 . ?
O1_4 Cu5 Cu6 86.2(3) . . ?
O3_9 Cu5 Cu6 83.8(3) . . ?
O2_15 Cu5 Cu6 174.5(4) . . ?
O2_3 Cu6 O4_6 89.2(4) . 2_666 ?
O2_3 Cu6 O4_9 171.2(4) . . ?
O4_6 Cu6 O4_9 90.6(4) 2_666 . ?
O2_3 Cu6 O2_4 89.6(4) . . ?
O4_6 Cu6 O2_4 166.2(4) 2_666 . ?
O4_9 Cu6 O2_4 88.5(4) . . ?
O2_3 Cu6 O1_15 99.0(4) . . ?
O4_6 Cu6 O1_15 100.6(4) 2_666 . ?
O4_9 Cu6 O1_15 89.7(4) . . ?
O2_4 Cu6 O1_15 93.1(4) . . ?
O2_3 Cu6 Cu5 86.2(2) . . ?
O4_6 Cu6 Cu5 84.2(3) 2_666 . ?
O4_9 Cu6 Cu5 85.1(3) . . ?
O2_4 Cu6 Cu5 82.0(3) . . ?
O1_15 Cu6 Cu5 172.9(4) . . ?
O3_4 Cu7 O1_11 88.6(4) . . ?
O3_4 Cu7 O1_7 169.1(4) . . ?
O1_11 Cu7 O1_7 90.1(4) . . ?
O3_4 Cu7 O3_8 90.5(4) . . ?
O1_11 Cu7 O3_8 167.3(4) . . ?
O1_7 Cu7 O3_8 88.5(4) . . ?
O3_4 Cu7 O8_15 93.3(4) . . ?
O1_11 Cu7 O8_15 94.7(5) . . ?
O1_7 Cu7 O8_15 97.5(4) . . ?
O3_8 Cu7 O8_15 97.9(5) . . ?
O3_4 Cu7 Cu8 83.8(3) . . ?
O1_11 Cu7 Cu8 84.1(3) . . ?
O1_7 Cu7 Cu8 85.3(3) . . ?
O3_8 Cu7 Cu8 83.3(3) . . ?
O8_15 Cu7 Cu8 177.0(4) . . ?
O4_8 Cu8 O2_11 169.5(4) . . ?
O4_8 Cu8 O4_4 89.2(4) . . ?
O2_11 Cu8 O4_4 89.8(4) . . ?
O4_8 Cu8 O2_7 89.3(4) . . ?
O2_11 Cu8 O2_7 89.4(4) . . ?
O4_4 Cu8 O2_7 167.5(4) . . ?
O4_8 Cu8 O6_15 95.8(4) . . ?
O2_11 Cu8 O6_15 94.7(4) . . ?
O4_4 Cu8 O6_15 96.2(4) . . ?
O2_7 Cu8 O6_15 96.3(4) . . ?
O4_8 Cu8 Cu7 85.2(3) . . ?
O2_11 Cu8 Cu7 84.2(3) . . ?
O4_4 Cu8 Cu7 84.7(3) . . ?
O2_7 Cu8 Cu7 82.8(3) . . ?
O6_15 Cu8 Cu7 178.7(3) . . ?
O3_2 Cu9 O3_10 88.9(4) . . ?
O3_2 Cu9 O3_11 172.8(4) . 2_666 ?
O3_10 Cu9 O3_11 91.0(4) . 2_666 ?
O3_2 Cu9 O3_3 89.5(3) . 2_666 ?
O3_10 Cu9 O3_3 165.6(3) . 2_666 ?
O3_11 Cu9 O3_3 88.8(4) 2_666 2_666 ?
O3_2 Cu9 O5_15 95.7(4) . . ?
O3_10 Cu9 O5_15 100.1(4) . . ?
O3_11 Cu9 O5_15 91.4(5) 2_666 . ?
O3_3 Cu9 O5_15 94.3(4) 2_666 . ?
O3_2 Cu9 Cu10 87.3(2) . . ?
O3_10 Cu9 Cu10 83.4(2) . . ?
O3_11 Cu9 Cu10 85.5(3) 2_666 . ?
O3_3 Cu9 Cu10 82.3(2) 2_666 . ?
O5_15 Cu9 Cu10 175.4(4) . . ?
O4_3 Cu10 O4_10 171.6(3) 2_666 . ?
O4_3 Cu10 O4_11 90.1(4) 2_666 2_666 ?
O4_10 Cu10 O4_11 89.9(4) . 2_666 ?
O4_3 Cu10 O4_2 88.9(3) 2_666 . ?
O4_10 Cu10 O4_2 89.0(4) . . ?
O4_11 Cu10 O4_2 165.4(4) 2_666 . ?
O4_3 Cu10 O12_15 92.8(4) 2_666 . ?
O4_10 Cu10 O12_15 95.5(4) . . ?
O4_11 Cu10 O12_15 95.6(4) 2_666 . ?
O4_2 Cu10 O12_15 98.9(4) . . ?
O4_3 Cu10 Cu9 86.7(2) 2_666 . ?
O4_10 Cu10 Cu9 85.0(3) . . ?
O4_11 Cu10 Cu9 83.8(3) 2_666 . ?
O4_2 Cu10 Cu9 81.7(2) . . ?
O12_15 Cu10 Cu9 179.2(4) . . ?
O1_6 Cu11 O3_5 91.4(4) . . ?
O1_6 Cu11 O3_12 88.5(4) . 2_666 ?
O3_5 Cu11 O3_12 169.0(4) . 2_666 ?
O1_6 Cu11 O3_7 169.4(4) . . ?
O3_5 Cu11 O3_7 88.0(4) . . ?
O3_12 Cu11 O3_7 90.1(4) 2_666 . ?
O1_6 Cu11 O3_15 94.8(6) . . ?
O3_5 Cu11 O3_15 97.0(5) . . ?
O3_12 Cu11 O3_15 94.0(5) 2_666 . ?
O3_7 Cu11 O3_15 95.8(6) . . ?
O1_6 Cu11 Cu12 86.1(3) . . ?
O3_5 Cu11 Cu12 84.7(3) . . ?
O3_12 Cu11 Cu12 84.3(3) 2_666 . ?
O3_7 Cu11 Cu12 83.3(3) . . ?
O3_15 Cu11 Cu12 178.1(3) . . ?
O4_5 Cu12 O2_6 90.3(4) . . ?
O4_5 Cu12 O4_12 168.2(4) . 2_666 ?
O2_6 Cu12 O4_12 87.7(4) . 2_666 ?
O4_5 Cu12 O4_7 89.1(4) . . ?
O2_6 Cu12 O4_7 167.2(4) . . ?
O4_12 Cu12 O4_7 90.3(4) 2_666 . ?
O4_5 Cu12 O4_15 96.3(6) . . ?
O2_6 Cu12 O4_15 95.0(4) . . ?
O4_12 Cu12 O4_15 95.5(6) 2_666 . ?
O4_7 Cu12 O4_15 97.8(4) . . ?
O4_5 Cu12 Cu11 84.4(3) . . ?
O2_6 Cu12 Cu11 81.9(3) . . ?
O4_12 Cu12 Cu11 83.8(3) 2_666 . ?
O4_7 Cu12 Cu11 85.4(3) . . ?
O4_15 Cu12 Cu11 176.8(3) . . ?
C8_1 O1_1 Cu1 120.9(8) . . ?
C8_1 O2_1 Cu2 119.3(9) . . ?
C7_1 O3_1 Cu3 123.0(8) . . ?
C7_1 O4_1 Cu4 120.3(8) . . ?
C9_1 N1_1 C4_1 126.8(16) . . ?
C9_1 N1_1 H1N_1 116.6 . . ?
C4_1 N1_1 H1N_1 116.6 . . ?
C6_1 C1_1 C2_1 121.0(13) . . ?
C6_1 C1_1 H1_1 119.5 . . ?
C2_1 C1_1 H1_1 119.5 . . ?
C3_1 C2_1 C1_1 119.2(11) . . ?
C3_1 C2_1 C7_1 119.4(14) . . ?
C1_1 C2_1 C7_1 121.3(13) . . ?
C2_1 C3_1 C4_1 118.1(14) . . ?
C2_1 C3_1 H3_1 120.9 . . ?
C4_1 C3_1 H3_1 120.9 . . ?
C5_1 C4_1 C3_1 124.3(15) . . ?
C5_1 C4_1 N1_1 120.0(13) . . ?
C3_1 C4_1 N1_1 115.5(14) . . ?
C4_1 C5_1 C6_1 115.0(12) . . ?
C4_1 C5_1 H5_1 122.5 . . ?
C6_1 C5_1 H5_1 122.5 . . ?
C1_1 C6_1 C5_1 122.0(13) . . ?
C1_1 C6_1 C8_1 120.9(13) . . ?
C5_1 C6_1 C8_1 116.9(12) . . ?
O4_1 C7_1 O3_1 128.3(11) . . ?
O4_1 C7_1 C2_1 115.7(13) . . ?
O3_1 C7_1 C2_1 115.9(14) . . ?
O2_1 C8_1 O1_1 130.4(12) . . ?
O2_1 C8_1 C6_1 116.3(12) . . ?
O1_1 C8_1 C6_1 113.1(11) . . ?
O5_1 C9_1 N1_1 123.0(19) . . ?
O5_1 C9_1 C10_1 121.5(17) . . ?
N1_1 C9_1 C10_1 115.4(18) . . ?
C11_1 C10_1 C17_1 112.4(15) . . ?
C11_1 C10_1 C9_1 111.0(17) . . ?
C17_1 C10_1 C9_1 112.3(15) . . ?
C11_1 C10_1 H10_1 106.9 . . ?
C17_1 C10_1 H10_1 106.9 . . ?
C9_1 C10_1 H10_1 106.9 . . ?
C12_1 C11_1 C16_1 120.0 . . ?
C12_1 C11_1 C10_1 118.6(14) . . ?
C16_1 C11_1 C10_1 121.4(14) . . ?
C13_1 C12_1 C11_1 120.0 . . ?
C13_1 C12_1 H12_1 120.0 . . ?
C11_1 C12_1 H12_1 120.0 . . ?
C12_1 C13_1 C14_1 120.0 . . ?
C12_1 C13_1 H13_1 120.0 . . ?
C14_1 C13_1 H13_1 120.0 . . ?
C15_1 C14_1 C13_1 120.0 . . ?
C15_1 C14_1 H14_1 120.0 . . ?
C13_1 C14_1 H14_1 120.0 . . ?
C16_1 C15_1 C14_1 120.0 . . ?
C16_1 C15_1 H15_1 120.0 . . ?
C14_1 C15_1 H15_1 120.0 . . ?
C15_1 C16_1 C11_1 120.0 . . ?
C15_1 C16_1 H16_1 120.0 . . ?
C11_1 C16_1 H16_1 120.0 . . ?
C18_1 C17_1 C22_1 120.0 . . ?
C18_1 C17_1 C10_1 120.2(14) . . ?
C22_1 C17_1 C10_1 119.6(14) . . ?
C17_1 C18_1 C19_1 120.0 . . ?
C17_1 C18_1 H18_1 120.0 . . ?
C19_1 C18_1 H18_1 120.0 . . ?
C20_1 C19_1 C18_1 120.0 . . ?
C20_1 C19_1 H19_1 120.0 . . ?
C18_1 C19_1 H19_1 120.0 . . ?
C19_1 C20_1 C21_1 120.0 . . ?
C19_1 C20_1 H20_1 120.0 . . ?
C21_1 C20_1 H20_1 120.0 . . ?
C22_1 C21_1 C20_1 120.0 . . ?
C22_1 C21_1 H21_1 120.0 . . ?
C20_1 C21_1 H21_1 120.0 . . ?
C21_1 C22_1 C17_1 120.0 . . ?
C21_1 C22_1 H22_1 120.0 . . ?
C17_1 C22_1 H22_1 120.0 . . ?
C7_2 O1_2 Cu3 119.7(8) . . ?
C7_2 O2_2 Cu4 124.3(8) . . ?
C8_2 O3_2 Cu9 120.6(7) . . ?
C8_2 O4_2 Cu10 124.3(8) . . ?
C9_2 N1_2 C4_2 126.3(12) . . ?
C9_2 N1_2 H1N_2 116.8 . . ?
C4_2 N1_2 H1N_2 116.8 . . ?
C6_2 C1_2 C2_2 121.1(12) . . ?
C6_2 C1_2 H1_2 119.5 . . ?
C2_2 C1_2 H1_2 119.5 . . ?
C3_2 C2_2 C1_2 118.8(11) . . ?
C3_2 C2_2 C7_2 119.5(12) . . ?
C1_2 C2_2 C7_2 121.6(12) . . ?
C2_2 C3_2 C4_2 120.7(12) . . ?
C2_2 C3_2 H3_2 119.6 . . ?
C4_2 C3_2 H3_2 119.6 . . ?
N1_2 C4_2 C5_2 121.7(12) . . ?
N1_2 C4_2 C3_2 119.9(12) . . ?
C5_2 C4_2 C3_2 118.3(13) . . ?
C6_2 C5_2 C4_2 119.9(12) . . ?
C6_2 C5_2 H5_2 120.1 . . ?
C4_2 C5_2 H5_2 120.1 . . ?
C1_2 C6_2 C5_2 120.8(12) . . ?
C1_2 C6_2 C8_2 120.1(12) . . ?
C5_2 C6_2 C8_2 119.2(11) . . ?
O1_2 C7_2 O2_2 127.3(10) . . ?
O1_2 C7_2 C2_2 115.5(12) . . ?
O2_2 C7_2 C2_2 116.9(12) . . ?
O4_2 C8_2 O3_2 125.5(11) . . ?
O4_2 C8_2 C6_2 118.3(11) . . ?
O3_2 C8_2 C6_2 116.2(11) . . ?
O5_2 C9_2 N1_2 122.0(14) . . ?
O5_2 C9_2 C10_2 118.1(13) . . ?
N1_2 C9_2 C10_2 119.9(13) . . ?
C11_2 C10_2 C9_2 112.2(11) . . ?
C11_2 C10_2 C17_2 113.5(11) . . ?
C9_2 C10_2 C17_2 111.9(11) . . ?
C11_2 C10_2 H10_2 106.2 . . ?
C9_2 C10_2 H10_2 106.2 . . ?
C17_2 C10_2 H10_2 106.2 . . ?
C12_2 C11_2 C16_2 120.0 . . ?
C12_2 C11_2 C10_2 121.8(9) . . ?
C16_2 C11_2 C10_2 118.1(9) . . ?
C11_2 C12_2 C13_2 120.0 . . ?
C11_2 C12_2 H12_2 120.0 . . ?
C13_2 C12_2 H12_2 120.0 . . ?
C14_2 C13_2 C12_2 120.0 . . ?
C14_2 C13_2 H13_2 120.0 . . ?
C12_2 C13_2 H13_2 120.0 . . ?
C13_2 C14_2 C15_2 120.0 . . ?
C13_2 C14_2 H14_2 120.0 . . ?
C15_2 C14_2 H14_2 120.0 . . ?
C16_2 C15_2 C14_2 120.0 . . ?
C16_2 C15_2 H15_2 120.0 . . ?
C14_2 C15_2 H15_2 120.0 . . ?
C15_2 C16_2 C11_2 120.0 . . ?
C15_2 C16_2 H16_2 120.0 . . ?
C11_2 C16_2 H16_2 120.0 . . ?
C18_2 C17_2 C22_2 120.0 . . ?
C18_2 C17_2 C10_2 121.0(8) . . ?
C22_2 C17_2 C10_2 119.0(8) . . ?
C19_2 C18_2 C17_2 120.0 . . ?
C19_2 C18_2 H18_2 120.0 . . ?
C17_2 C18_2 H18_2 120.0 . . ?
C20_2 C19_2 C18_2 120.0 . . ?
C20_2 C19_2 H19_2 120.0 . . ?
C18_2 C19_2 H19_2 120.0 . . ?
C19_2 C20_2 C21_2 120.0 . . ?
C19_2 C20_2 H20_2 120.0 . . ?
C21_2 C20_2 H20_2 120.0 . . ?
C20_2 C21_2 C22_2 120.0 . . ?
C20_2 C21_2 H21_2 120.0 . . ?
C22_2 C21_2 H21_2 120.0 . . ?
C21_2 C22_2 C17_2 120.0 . . ?
C21_2 C22_2 H22_2 120.0 . . ?
C17_2 C22_2 H22_2 120.0 . . ?
C7_3 O1_3 Cu5 124.1(7) . . ?
C7_3 O2_3 Cu6 120.5(7) . . ?
C8_3 O3_3 Cu9 122.1(7) . 2_666 ?
C8_3 O4_3 Cu10 120.0(7) . 2_666 ?
C9_3 N1_3 C4_3 127.8(12) . . ?
C9_3 N1_3 H1N_3 116.1 . . ?
C4_3 N1_3 H1N_3 116.1 . . ?
C2_3 C1_3 C6_3 120.4(11) . . ?
C2_3 C1_3 H1_3 119.8 . . ?
C6_3 C1_3 H1_3 119.8 . . ?
C1_3 C2_3 C3_3 122.0(11) . . ?
C1_3 C2_3 C7_3 118.8(11) . . ?
C3_3 C2_3 C7_3 119.2(11) . . ?
C2_3 C3_3 C4_3 119.2(11) . . ?
C2_3 C3_3 H3_3 120.4 . . ?
C4_3 C3_3 H3_3 120.4 . . ?
N1_3 C4_3 C3_3 116.6(11) . . ?
N1_3 C4_3 C5_3 123.1(12) . . ?
C3_3 C4_3 C5_3 120.2(11) . . ?
C6_3 C5_3 C4_3 118.8(11) . . ?
C6_3 C5_3 H5_3 120.6 . . ?
C4_3 C5_3 H5_3 120.6 . . ?
C5_3 C6_3 C1_3 119.4(10) . . ?
C5_3 C6_3 C8_3 119.1(11) . . ?
C1_3 C6_3 C8_3 121.4(11) . . ?
O1_3 C7_3 O2_3 125.9(10) . . ?
O1_3 C7_3 C2_3 116.3(10) . . ?
O2_3 C7_3 C2_3 117.6(11) . . ?
O4_3 C8_3 O3_3 127.8(10) . . ?
O4_3 C8_3 C6_3 117.4(11) . . ?
O3_3 C8_3 C6_3 114.5(10) . . ?
O5_3 C9_3 N1_3 123.8(13) . . ?
O5_3 C9_3 C10_3 120.2(13) . . ?
N1_3 C9_3 C10_3 116.0(13) . . ?
C17_3 C10_3 C11_3 112.8(11) . . ?
C17_3 C10_3 C9_3 112.0(11) . . ?
C11_3 C10_3 C9_3 111.6(12) . . ?
C17_3 C10_3 H10_3 106.7 . . ?
C11_3 C10_3 H10_3 106.7 . . ?
C9_3 C10_3 H10_3 106.7 . . ?
C12_3 C11_3 C16_3 120.0 . . ?
C12_3 C11_3 C10_3 116.2(9) . . ?
C16_3 C11_3 C10_3 123.8(9) . . ?
C13_3 C12_3 C11_3 120.0 . . ?
C13_3 C12_3 H12_3 120.0 . . ?
C11_3 C12_3 H12_3 120.0 . . ?
C12_3 C13_3 C14_3 120.0 . . ?
C12_3 C13_3 H13_3 120.0 . . ?
C14_3 C13_3 H13_3 120.0 . . ?
C13_3 C14_3 C15_3 120.0 . . ?
C13_3 C14_3 H14_3 120.0 . . ?
C15_3 C14_3 H14_3 120.0 . . ?
C16_3 C15_3 C14_3 120.0 . . ?
C16_3 C15_3 H15_3 120.0 . . ?
C14_3 C15_3 H15_3 120.0 . . ?
C15_3 C16_3 C11_3 120.0 . . ?
C15_3 C16_3 H16_3 120.0 . . ?
C11_3 C16_3 H16_3 120.0 . . ?
C18_3 C17_3 C22_3 120.0 . . ?
C18_3 C17_3 C10_3 118.6(10) . . ?
C22_3 C17_3 C10_3 121.4(10) . . ?
C19_3 C18_3 C17_3 120.0 . . ?
C19_3 C18_3 H18_3 120.0 . . ?
C17_3 C18_3 H18_3 120.0 . . ?
C20_3 C19_3 C18_3 120.0 . . ?
C20_3 C19_3 H19_3 120.0 . . ?
C18_3 C19_3 H19_3 120.0 . . ?
C19_3 C20_3 C21_3 120.0 . . ?
C19_3 C20_3 H20_3 120.0 . . ?
C21_3 C20_3 H20_3 120.0 . . ?
C20_3 C21_3 C22_3 120.0 . . ?
C20_3 C21_3 H21_3 120.0 . . ?
C22_3 C21_3 H21_3 120.0 . . ?
C21_3 C22_3 C17_3 120.0 . . ?
C21_3 C22_3 H22_3 120.0 . . ?
C17_3 C22_3 H22_3 120.0 . . ?
C7_4 O1_4 Cu5 120.0(8) . . ?
C7_4 O2_4 Cu6 124.5(8) . . ?
C8_4 O3_4 Cu7 123.6(8) . . ?
C8_4 O4_4 Cu8 121.5(8) . . ?
C9_4 N1_4 C4_4 126.8(14) . . ?
C9_4 N1_4 H1N_4 116.6 . . ?
C4_4 N1_4 H1N_4 116.6 . . ?
C2_4 C1_4 C6_4 118.5(12) . . ?
C2_4 C1_4 H1_4 120.7 . . ?
C6_4 C1_4 H1_4 120.7 . . ?
C3_4 C2_4 C1_4 120.6(12) . . ?
C3_4 C2_4 C7_4 119.2(12) . . ?
C1_4 C2_4 C7_4 119.9(12) . . ?
C2_4 C3_4 C4_4 121.5(13) . . ?
C2_4 C3_4 H3_4 119.2 . . ?
C4_4 C3_4 H3_4 119.2 . . ?
C5_4 C4_4 N1_4 118.7(13) . . ?
C5_4 C4_4 C3_4 118.0(14) . . ?
N1_4 C4_4 C3_4 123.3(13) . . ?
C6_4 C5_4 C4_4 119.7(13) . . ?
C6_4 C5_4 H5_4 120.2 . . ?
C4_4 C5_4 H5_4 120.2 . . ?
C5_4 C6_4 C1_4 121.7(12) . . ?
C5_4 C6_4 C8_4 118.9(12) . . ?
C1_4 C6_4 C8_4 119.4(12) . . ?
O1_4 C7_4 O2_4 126.1(11) . . ?
O1_4 C7_4 C2_4 116.9(12) . . ?
O2_4 C7_4 C2_4 116.6(12) . . ?
O4_4 C8_4 O3_4 126.3(11) . . ?
O4_4 C8_4 C6_4 117.9(12) . . ?
O3_4 C8_4 C6_4 115.5(12) . . ?
O5_4 C9_4 N1_4 127.3(16) . . ?
O5_4 C9_4 C10_4 117.4(16) . . ?
N1_4 C9_4 C10_4 115.2(15) . . ?
C11_4 C10_4 C17_4 118.2(15) . . ?
C11_4 C10_4 C9_4 112.5(17) . . ?
C17_4 C10_4 C9_4 104.3(14) . . ?
C11_4 C10_4 H10_4 107.1 . . ?
C17_4 C10_4 H10_4 107.1 . . ?
C9_4 C10_4 H10_4 107.1 . . ?
C12_4 C11_4 C16_4 120.0 . . ?
C12_4 C11_4 C10_4 122.6(12) . . ?
C16_4 C11_4 C10_4 117.4(12) . . ?
C11_4 C12_4 C13_4 120.0 . . ?
C11_4 C12_4 H12_4 120.0 . . ?
C13_4 C12_4 H12_4 120.0 . . ?
C14_4 C13_4 C12_4 120.0 . . ?
C14_4 C13_4 H13_4 120.0 . . ?
C12_4 C13_4 H13_4 120.0 . . ?
C13_4 C14_4 C15_4 120.0 . . ?
C13_4 C14_4 H14_4 120.0 . . ?
C15_4 C14_4 H14_4 120.0 . . ?
C16_4 C15_4 C14_4 120.0 . . ?
C16_4 C15_4 H15_4 120.0 . . ?
C14_4 C15_4 H15_4 120.0 . . ?
C15_4 C16_4 C11_4 120.0 . . ?
C15_4 C16_4 H16_4 120.0 . . ?
C11_4 C16_4 H16_4 120.0 . . ?
C18_4 C17_4 C22_4 120.0 . . ?
C18_4 C17_4 C10_4 116.7(13) . . ?
C22_4 C17_4 C10_4 123.2(14) . . ?
C19_4 C18_4 C17_4 120.0 . . ?
C19_4 C18_4 H18_4 120.0 . . ?
C17_4 C18_4 H18_4 120.0 . . ?
C18_4 C19_4 C20_4 120.0 . . ?
C18_4 C19_4 H19_4 120.0 . . ?
C20_4 C19_4 H19_4 120.0 . . ?
C19_4 C20_4 C21_4 120.0 . . ?
C19_4 C20_4 H20_4 120.0 . . ?
C21_4 C20_4 H20_4 120.0 . . ?
C22_4 C21_4 C20_4 120.0 . . ?
C22_4 C21_4 H21_4 120.0 . . ?
C20_4 C21_4 H21_4 120.0 . . ?
C21_4 C22_4 C17_4 120.0 . . ?
C21_4 C22_4 H22_4 120.0 . . ?
C17_4 C22_4 H22_4 120.0 . . ?
C7_5 O1_5 Cu3 124.1(9) . . ?
C7_5 O2_5 Cu4 119.4(9) . . ?
C8_5 O3_5 Cu11 120.8(8) . . ?
C8_5 O4_5 Cu12 121.9(9) . . ?
C4_5 N1_5 C9_5 129.3(15) . . ?
C4_5 N1_5 H1N_5 115.3 . . ?
C9_5 N1_5 H1N_5 115.3 . . ?
C2_5 C1_5 C6_5 123.6(15) . . ?
C2_5 C1_5 H1_5 118.2 . . ?
C6_5 C1_5 H1_5 118.2 . . ?
C1_5 C2_5 C3_5 119.9(12) . . ?
C1_5 C2_5 C7_5 120.3(15) . . ?
C3_5 C2_5 C7_5 119.8(14) . . ?
C4_5 C3_5 C2_5 119.1(15) . . ?
C4_5 C3_5 H3_5 120.4 . . ?
C2_5 C3_5 H3_5 120.4 . . ?
C5_5 C4_5 N1_5 116.8(14) . . ?
C5_5 C4_5 C3_5 119.6(16) . . ?
N1_5 C4_5 C3_5 123.5(16) . . ?
C4_5 C5_5 C6_5 121.7(14) . . ?
C4_5 C5_5 H5_5 119.1 . . ?
C6_5 C5_5 H5_5 119.1 . . ?
C1_5 C6_5 C5_5 115.9(14) . . ?
C1_5 C6_5 C8_5 122.9(14) . . ?
C5_5 C6_5 C8_5 121.2(13) . . ?
O1_5 C7_5 O2_5 127.8(12) . . ?
O1_5 C7_5 C2_5 116.9(14) . . ?
O2_5 C7_5 C2_5 114.7(14) . . ?
O3_5 C8_5 O4_5 127.3(13) . . ?
O3_5 C8_5 C6_5 114.6(12) . . ?
O4_5 C8_5 C6_5 117.8(13) . . ?
O5_5 C9_5 N1_5 119.8(18) . . ?
O5_5 C9_5 C10_5 123(2) . . ?
N1_5 C9_5 C10_5 115.2(18) . . ?
C9_5 C10_5 C11_5 107.4(16) . . ?
C9_5 C10_5 C17_5 101.8(19) . . ?
C11_5 C10_5 C17_5 125.2(18) . . ?
C12_5 C11_5 C16_5 120.0 . . ?
C12_5 C11_5 C10_5 117.0(16) . . ?
C16_5 C11_5 C10_5 122.9(16) . . ?
C13_5 C12_5 C11_5 120.0 . . ?
C13_5 C12_5 H12_5 120.0 . . ?
C11_5 C12_5 H12_5 120.0 . . ?
C12_5 C13_5 C14_5 120.0 . . ?
C12_5 C13_5 H13_5 120.0 . . ?
C14_5 C13_5 H13_5 120.0 . . ?
C15_5 C14_5 C13_5 120.0 . . ?
C15_5 C14_5 H14_5 120.0 . . ?
C13_5 C14_5 H14_5 120.0 . . ?
C14_5 C15_5 C16_5 120.0 . . ?
C14_5 C15_5 H15_5 120.0 . . ?
C16_5 C15_5 H15_5 120.0 . . ?
C15_5 C16_5 C11_5 120.0 . . ?
C15_5 C16_5 H16_5 120.0 . . ?
C11_5 C16_5 H16_5 120.0 . . ?
C7_6 O1_6 Cu11 120.0(8) . . ?
C7_6 O2_6 Cu12 124.6(9) . . ?
C8_6 O3_6 Cu5 122.0(8) . 2_666 ?
C8_6 O4_6 Cu6 121.6(8) . 2_666 ?
C9_6 N1_6 C4_6 122.6(14) . . ?
C9_6 N1_6 H1N_6 118.7 . . ?
C4_6 N1_6 H1N_6 118.7 . . ?
C2_6 C1_6 C6_6 121.2(12) . . ?
C2_6 C1_6 H1_6 119.4 . . ?
C6_6 C1_6 H1_6 119.4 . . ?
C3_6 C2_6 C1_6 119.1(12) . . ?
C3_6 C2_6 C7_6 121.5(12) . . ?
C1_6 C2_6 C7_6 119.3(12) . . ?
C2_6 C3_6 C4_6 120.2(13) . . ?
C2_6 C3_6 H3_6 119.9 . . ?
C4_6 C3_6 H3_6 119.9 . . ?
C5_6 C4_6 C3_6 120.6(14) . . ?
C5_6 C4_6 N1_6 117.2(13) . . ?
C3_6 C4_6 N1_6 121.9(13) . . ?
C6_6 C5_6 C4_6 120.2(13) . . ?
C6_6 C5_6 H5_6 119.9 . . ?
C4_6 C5_6 H5_6 119.9 . . ?
C5_6 C6_6 C1_6 118.5(11) . . ?
C5_6 C6_6 C8_6 121.9(12) . . ?
C1_6 C6_6 C8_6 119.2(12) . . ?
O2_6 C7_6 O1_6 127.1(11) . . ?
O2_6 C7_6 C2_6 116.2(12) . . ?
O1_6 C7_6 C2_6 116.7(12) . . ?
O3_6 C8_6 O4_6 126.9(10) . . ?
O3_6 C8_6 C6_6 116.9(11) . . ?
O4_6 C8_6 C6_6 116.1(12) . . ?
O5_6 C9_6 N1_6 130.1(18) . . ?
O5_6 C9_6 C10_6 124.5(15) . . ?
N1_6 C9_6 C10_6 105.4(15) . . ?
C7_7 O1_7 Cu7 120.6(7) . . ?
C7_7 O2_7 Cu8 123.2(8) . . ?
C8_7 O3_7 Cu11 123.6(8) . . ?
C8_7 O4_7 Cu12 120.6(8) . . ?
C9_7 N1_7 C4_7 132.2(17) . . ?
C9_7 N1_7 H1N_7 113.9 . . ?
C4_7 N1_7 H1N_7 113.9 . . ?
C2_7 C1_7 C6_7 121.8(13) . . ?
C2_7 C1_7 H1_7 119.1 . . ?
C6_7 C1_7 H1_7 119.1 . . ?
C1_7 C2_7 C3_7 119.6(12) . . ?
C1_7 C2_7 C7_7 123.5(13) . . ?
C3_7 C2_7 C7_7 116.9(12) . . ?
C2_7 C3_7 C4_7 117.9(14) . . ?
C2_7 C3_7 H3_7 121.1 . . ?
C4_7 C3_7 H3_7 121.1 . . ?
C5_7 C4_7 C3_7 121.7(14) . . ?
C5_7 C4_7 N1_7 119.0(14) . . ?
C3_7 C4_7 N1_7 119.1(14) . . ?
C4_7 C5_7 C6_7 118.9(14) . . ?
C4_7 C5_7 H5_7 120.6 . . ?
C6_7 C5_7 H5_7 120.6 . . ?
C1_7 C6_7 C5_7 119.8(12) . . ?
C1_7 C6_7 C8_7 120.4(12) . . ?
C5_7 C6_7 C8_7 119.4(13) . . ?
O2_7 C7_7 O1_7 128.0(11) . . ?
O2_7 C7_7 C2_7 118.5(12) . . ?
O1_7 C7_7 C2_7 113.4(11) . . ?
O4_7 C8_7 O3_7 126.3(11) . . ?
O4_7 C8_7 C6_7 118.0(12) . . ?
O3_7 C8_7 C6_7 115.7(12) . . ?
O5_7 C9_7 N1_7 118.9(18) . . ?
O5_7 C9_7 C10_7 122.1(19) . . ?
N1_7 C9_7 C10_7 119(2) . . ?
C17_7 C10_7 C11_7 119.6(16) . . ?
C17_7 C10_7 C9_7 112.2(18) . . ?
C11_7 C10_7 C9_7 99.6(15) . . ?
C17_7 C10_7 H10_7 108.3 . . ?
C11_7 C10_7 H10_7 108.3 . . ?
C9_7 C10_7 H10_7 108.3 . . ?
C12_7 C11_7 C16_7 120.0 . . ?
C12_7 C11_7 C10_7 109.8(17) . . ?
C16_7 C11_7 C10_7 129.9(17) . . ?
C13_7 C12_7 C11_7 120.0 . . ?
C13_7 C12_7 H12_7 120.0 . . ?
C11_7 C12_7 H12_7 120.0 . . ?
C14_7 C13_7 C12_7 120.0 . . ?
C14_7 C13_7 H13_7 120.0 . . ?
C12_7 C13_7 H13_7 120.0 . . ?
C15_7 C14_7 C13_7 120.0 . . ?
C15_7 C14_7 H14_7 120.0 . . ?
C13_7 C14_7 H14_7 120.0 . . ?
C14_7 C15_7 C16_7 120.0 . . ?
C14_7 C15_7 H15_7 120.0 . . ?
C16_7 C15_7 H15_7 120.0 . . ?
C15_7 C16_7 C11_7 120.0 . . ?
C15_7 C16_7 H16_7 120.0 . . ?
C11_7 C16_7 H16_7 120.0 . . ?
C18_7 C17_7 C22_7 120.0 . . ?
C18_7 C17_7 C10_7 118.9(17) . . ?
C22_7 C17_7 C10_7 121.1(17) . . ?
C17_7 C18_7 C19_7 120.0 . . ?
C17_7 C18_7 H18_7 120.0 . . ?
C19_7 C18_7 H18_7 120.0 . . ?
C20_7 C19_7 C18_7 120.0 . . ?
C20_7 C19_7 H19_7 120.0 . . ?
C18_7 C19_7 H19_7 120.0 . . ?
C19_7 C20_7 C21_7 120.0 . . ?
C19_7 C20_7 H20_7 120.0 . . ?
C21_7 C20_7 H20_7 120.0 . . ?
C22_7 C21_7 C20_7 120.0 . . ?
C22_7 C21_7 H21_7 120.0 . . ?
C20_7 C21_7 H21_7 120.0 . . ?
C21_7 C22_7 C17_7 120.0 . . ?
C21_7 C22_7 H22_7 120.0 . . ?
C17_7 C22_7 H22_7 120.0 . . ?
C7_8 O1_8 Cu3 121.7(9) . . ?
C7_8 O2_8 Cu4 122.3(8) . . ?
C8_8 O3_8 Cu7 123.6(9) . . ?
C8_8 O4_8 Cu8 121.7(9) . . ?
C9_8 N1_8 C4_8 129.3(16) . . ?
C9_8 N1_8 H1N_8 115.3 . . ?
C4_8 N1_8 H1N_8 115.3 . . ?
C2_8 C1_8 C6_8 117.8(13) . . ?
C2_8 C1_8 H1_8 121.1 . . ?
C6_8 C1_8 H1_8 121.1 . . ?
C3_8 C2_8 C1_8 120.9(12) . . ?
C3_8 C2_8 C7_8 120.8(14) . . ?
C1_8 C2_8 C7_8 118.3(13) . . ?
C4_8 C3_8 C2_8 120.3(16) . . ?
C4_8 C3_8 H3_8 119.8 . . ?
C2_8 C3_8 H3_8 119.8 . . ?
C3_8 C4_8 N1_8 123.3(16) . . ?
C3_8 C4_8 C5_8 120.5(15) . . ?
N1_8 C4_8 C5_8 116.2(14) . . ?
C6_8 C5_8 C4_8 117.8(14) . . ?
C6_8 C5_8 H5_8 121.1 . . ?
C4_8 C5_8 H5_8 121.1 . . ?
C5_8 C6_8 C1_8 122.4(14) . . ?
C5_8 C6_8 C8_8 119.5(13) . . ?
C1_8 C6_8 C8_8 118.0(13) . . ?
O2_8 C7_8 O1_8 126.8(11) . . ?
O2_8 C7_8 C2_8 117.6(14) . . ?
O1_8 C7_8 C2_8 115.6(14) . . ?
O3_8 C8_8 O4_8 125.9(13) . . ?
O3_8 C8_8 C6_8 117.9(13) . . ?
O4_8 C8_8 C6_8 116.2(12) . . ?
N1_8 C9_8 O5_8 126.8(17) . . ?
N1_8 C9_8 C10_8 117.8(18) . . ?
O5_8 C9_8 C10_8 112.7(18) . . ?
C7_9 O1_9 Cu1 120.5(8) . . ?
C7_9 O2_9 Cu2 121.6(9) . . ?
C8_9 O3_9 Cu5 120.9(8) . . ?
C8_9 O4_9 Cu6 119.9(8) . . ?
C9_9 N1_9 C4_9 127.8(16) . . ?
C9_9 N1_9 H1N_9 116.1 . . ?
C4_9 N1_9 H1N_9 116.1 . . ?
C6_9 C1_9 C2_9 119.9(13) . . ?
C6_9 C1_9 H1_9 120.0 . . ?
C2_9 C1_9 H1_9 120.0 . . ?
C1_9 C2_9 C3_9 121.5(13) . . ?
C1_9 C2_9 C7_9 121.5(13) . . ?
C3_9 C2_9 C7_9 116.8(13) . . ?
C4_9 C3_9 C2_9 119.7(14) . . ?
C4_9 C3_9 H3_9 120.2 . . ?
C2_9 C3_9 H3_9 120.2 . . ?
N1_9 C4_9 C3_9 118.5(14) . . ?
N1_9 C4_9 C5_9 121.7(14) . . ?
C3_9 C4_9 C5_9 119.8(15) . . ?
C4_9 C5_9 C6_9 118.5(14) . . ?
C4_9 C5_9 H5_9 120.8 . . ?
C6_9 C5_9 H5_9 120.8 . . ?
C1_9 C6_9 C5_9 120.6(12) . . ?
C1_9 C6_9 C8_9 120.9(13) . . ?
C5_9 C6_9 C8_9 118.5(13) . . ?
O2_9 C7_9 O1_9 128.3(12) . . ?
O2_9 C7_9 C2_9 116.2(12) . . ?
O1_9 C7_9 C2_9 115.3(12) . . ?
O3_9 C8_9 O4_9 130.2(11) . . ?
O3_9 C8_9 C6_9 114.3(12) . . ?
O4_9 C8_9 C6_9 115.4(12) . . ?
O5_9 C9_9 N1_9 129.0(19) . . ?
O5_9 C9_9 C10_9 121.0(18) . . ?
N1_9 C9_9 C10_9 109.9(16) . . ?
C11_9 C10_9 C17_9 116.5(19) . . ?
C11_9 C10_9 C9_9 105.4(17) . . ?
C17_9 C10_9 C9_9 110.9(15) . . ?
C7_10 O1_10 Cu1 123.1(8) . . ?
C7_10 O2_10 Cu2 119.9(8) . . ?
C8_10 O3_10 Cu9 122.6(7) . . ?
C8_10 O4_10 Cu10 121.4(8) . . ?
C9_10 N1_10 C4_10 136.2(16) . . ?
C9_10 N1_10 H1N_10 111.9 . . ?
C4_10 N1_10 H1N_10 111.9 . . ?
C6_10 C1_10 C2_10 119.6(12) . . ?
C6_10 C1_10 H1_10 120.2 . . ?
C2_10 C1_10 H1_10 120.2 . . ?
C3_10 C2_10 C1_10 119.9(12) . . ?
C3_10 C2_10 C7_10 119.1(12) . . ?
C1_10 C2_10 C7_10 120.1(12) . . ?
C2_10 C3_10 C4_10 121.7(14) . . ?
C2_10 C3_10 H3_10 119.2 . . ?
C4_10 C3_10 H3_10 119.2 . . ?
C3_10 C4_10 C5_10 118.7(14) . . ?
C3_10 C4_10 N1_10 120.8(14) . . ?
C5_10 C4_10 N1_10 120.4(14) . . ?
C4_10 C5_10 C6_10 119.1(13) . . ?
C4_10 C5_10 H5_10 120.5 . . ?
C6_10 C5_10 H5_10 120.5 . . ?
C1_10 C6_10 C5_10 120.6(11) . . ?
C1_10 C6_10 C8_10 120.6(12) . . ?
C5_10 C6_10 C8_10 118.8(12) . . ?
O2_10 C7_10 O1_10 127.4(11) . . ?
O2_10 C7_10 C2_10 117.3(11) . . ?
O1_10 C7_10 C2_10 115.3(11) . . ?
O4_10 C8_10 O3_10 127.1(10) . . ?
O4_10 C8_10 C6_10 116.7(12) . . ?
O3_10 C8_10 C6_10 116.3(11) . . ?
O5_10 C9_10 N1_10 108.5(16) . . ?
O5_10 C9_10 C10_10 134.2(18) . . ?
N1_10 C9_10 C10_10 117.1(18) . . ?
C7_11 O1_11 Cu7 123.2(8) . . ?
C7_11 O2_11 Cu8 122.7(8) . . ?
C8_11 O3_11 Cu9 120.7(9) . 2_666 ?
C8_11 O4_11 Cu10 120.7(8) . 2_666 ?
C9_11 N1_11 C4_11 130.1(15) . . ?
C9_11 N1_11 H1N_11 114.9 . . ?
C4_11 N1_11 H1N_11 114.9 . . ?
C6_11 C1_11 C2_11 119.0(13) . . ?
C6_11 C1_11 H1_11 120.5 . . ?
C2_11 C1_11 H1_11 120.5 . . ?
C1_11 C2_11 C3_11 119.0(13) . . ?
C1_11 C2_11 C7_11 120.8(13) . . ?
C3_11 C2_11 C7_11 120.1(13) . . ?
C2_11 C3_11 C4_11 118.8(13) . . ?
C2_11 C3_11 H3_11 120.6 . . ?
C4_11 C3_11 H3_11 120.6 . . ?
C5_11 C4_11 C3_11 119.9(15) . . ?
C5_11 C4_11 N1_11 119.9(15) . . ?
C3_11 C4_11 N1_11 119.8(13) . . ?
C6_11 C5_11 C4_11 120.5(15) . . ?
C6_11 C5_11 H5_11 119.8 . . ?
C4_11 C5_11 H5_11 119.8 . . ?
C5_11 C6_11 C1_11 122.8(13) . . ?
C5_11 C6_11 C8_11 119.8(14) . . ?
C1_11 C6_11 C8_11 117.3(13) . . ?
O1_11 C7_11 O2_11 125.4(12) . . ?
O1_11 C7_11 C2_11 116.9(12) . . ?
O2_11 C7_11 C2_11 117.7(13) . . ?
O3_11 C8_11 O4_11 127.4(12) . . ?
O3_11 C8_11 C6_11 114.8(13) . . ?
O4_11 C8_11 C6_11 117.5(13) . . ?
O5_11 C9_11 N1_11 111.8(17) . . ?
C7_12 O1_12 Cu1 120.2(10) . . ?
C7_12 O2_12 Cu2 123.4(8) . . ?
C8_12 O3_12 Cu11 122.7(10) . 2_666 ?
C8_12 O4_12 Cu12 122.6(8) . 2_666 ?
C9_12 N1_12 C4_12 135.7(15) . . ?
C9_12 N1_12 H1N_12 112.2 . . ?
C4_12 N1_12 H1N_12 112.2 . . ?
C2_12 C1_12 C6_12 120.1(12) . . ?
C2_12 C1_12 H1_12 120.0 . . ?
C6_12 C1_12 H1_12 120.0 . . ?
C1_12 C2_12 C3_12 121.4(14) . . ?
C1_12 C2_12 C7_12 119.1(12) . . ?
C3_12 C2_12 C7_12 119.5(14) . . ?
C2_12 C3_12 C4_12 118.4(15) . . ?
C2_12 C3_12 H3_12 120.8 . . ?
C4_12 C3_12 H3_12 120.8 . . ?
C5_12 C4_12 C3_12 121.6(14) . . ?
C5_12 C4_12 N1_12 122.4(15) . . ?
C3_12 C4_12 N1_12 115.7(15) . . ?
C4_12 C5_12 C6_12 119.0(15) . . ?
C4_12 C5_12 H5_12 120.5 . . ?
C6_12 C5_12 H5_12 120.5 . . ?
C5_12 C6_12 C1_12 119.3(14) . . ?
C5_12 C6_12 C8_12 119.1(14) . . ?
C1_12 C6_12 C8_12 121.4(12) . . ?
O1_12 C7_12 O2_12 127.0(13) . . ?
O1_12 C7_12 C2_12 116.5(13) . . ?
O2_12 C7_12 C2_12 116.4(12) . . ?
O3_12 C8_12 O4_12 126.2(13) . . ?
O3_12 C8_12 C6_12 116.7(13) . . ?
O4_12 C8_12 C6_12 117.1(12) . . ?
O5_12 C9_12 N1_12 134.2(16) . . ?
O5_12 C9_12 C10_12 126.2(16) . . ?
N1_12 C9_12 C10_12 98.5(13) . . ?
C17_12 C10_12 C9_12 135.7(15) . . ?
C17_12 C10_12 C11_12 95.3(13) . . ?
C9_12 C10_12 C11_12 127.6(14) . . ?
C18_12 C17_12 C10_12 111.3(18) . . ?

loop_
_geom_bond_atom_site_label_1
_geom_bond_atom_site_label_2
_geom_bond_distance
_geom_bond_site_symmetry_2
_geom_bond_publ_flag
Cu1 O1_9 1.941(9) . ?
Cu1 O1_12 1.963(10) . ?
Cu1 O1_10 1.965(9) . ?
Cu1 O1_1 1.973(10) . ?
Cu1 O10_15 2.162(11) . ?
Cu1 Cu2 2.654(2) . ?
Cu2 O2_12 1.949(10) . ?
Cu2 O2_1 1.968(10) . ?
Cu2 O2_10 1.990(9) . ?
Cu2 O2_9 1.994(9) . ?
Cu2 O11_15 2.118(9) . ?
Cu3 O1_2 1.948(8) . ?
Cu3 O1_8 1.949(8) . ?
Cu3 O3_1 1.957(8) . ?
Cu3 O1_5 1.969(9) . ?
Cu3 O9_15 2.137(12) . ?
Cu3 Cu4 2.661(3) . ?
Cu4 O2_5 1.935(9) . ?
Cu4 O4_1 1.961(8) . ?
Cu4 O2_8 1.965(9) . ?
Cu4 O2_2 1.987(8) . ?
Cu4 O7_15 2.154(13) . ?
Cu5 O1_3 1.950(8) . ?
Cu5 O3_6 1.951(8) 2_666 ?
Cu5 O1_4 1.966(9) . ?
Cu5 O3_9 1.981(9) . ?
Cu5 O2_15 2.128(11) . ?
Cu5 Cu6 2.645(2) . ?
Cu6 O2_3 1.921(8) . ?
Cu6 O4_6 1.950(8) 2_666 ?
Cu6 O4_9 1.961(9) . ?
Cu6 O2_4 1.967(9) . ?
Cu6 O1_15 2.203(10) . ?
Cu7 O3_4 1.927(9) . ?
Cu7 O1_11 1.944(10) . ?
Cu7 O1_7 1.959(8) . ?
Cu7 O3_8 1.983(10) . ?
Cu7 O8_15 2.135(10) . ?
Cu7 Cu8 2.651(2) . ?
Cu8 O4_8 1.940(10) . ?
Cu8 O2_11 1.946(10) . ?
Cu8 O4_4 1.956(9) . ?
Cu8 O2_7 1.993(9) . ?
Cu8 O6_15 2.125(9) . ?
Cu9 O3_2 1.929(9) . ?
Cu9 O3_10 1.958(8) . ?
Cu9 O3_11 1.965(9) 2_666 ?
Cu9 O3_3 1.979(8) 2_666 ?
Cu9 O5_15 2.156(10) . ?
Cu9 Cu10 2.647(2) . ?
Cu10 O4_3 1.938(8) 2_666 ?
Cu10 O4_10 1.959(8) . ?
Cu10 O4_11 1.984(9) 2_666 ?
Cu10 O4_2 1.995(8) . ?
Cu10 O12_15 2.114(10) . ?
Cu11 O1_6 1.950(9) . ?
Cu11 O3_5 1.950(10) . ?
Cu11 O3_12 1.959(10) 2_666 ?
Cu11 O3_7 1.959(9) . ?
Cu11 O3_15 2.156(10) . ?
Cu11 Cu12 2.650(2) . ?
Cu12 O4_5 1.939(10) . ?
Cu12 O2_6 1.961(9) . ?
Cu12 O4_12 1.969(10) 2_666 ?
Cu12 O4_7 1.975(10) . ?
Cu12 O4_15 2.107(9) . ?
O1_1 C8_1 1.264(15) . ?
O2_1 C8_1 1.238(14) . ?
O3_1 C7_1 1.263(16) . ?
O4_1 C7_1 1.247(16) . ?
O5_1 C9_1 1.22(2) . ?
N1_1 C9_1 1.30(2) . ?
N1_1 C4_1 1.481(19) . ?
N1_1 H1N_1 0.8800 . ?
C1_1 C6_1 1.340(17) . ?
C1_1 C2_1 1.424(19) . ?
C1_1 H1_1 0.9500 . ?
C2_1 C3_1 1.393(19) . ?
C2_1 C7_1 1.510(12) . ?
C3_1 C4_1 1.394(19) . ?
C3_1 H3_1 0.9500 . ?
C4_1 C5_1 1.39(2) . ?
C5_1 C6_1 1.444(19) . ?
C5_1 H5_1 0.9500 . ?
C6_1 C8_1 1.530(12) . ?
C9_1 C10_1 1.52(2) . ?
C10_1 C11_1 1.50(2) . ?
C10_1 C17_1 1.515(19) . ?
C10_1 H10_1 1.0000 . ?
C11_1 C12_1 1.3900 . ?
C11_1 C16_1 1.3900 . ?
C12_1 C13_1 1.3900 . ?
C12_1 H12_1 0.9500 . ?
C13_1 C14_1 1.3900 . ?
C13_1 H13_1 0.9500 . ?
C14_1 C15_1 1.3900 . ?
C14_1 H14_1 0.9500 . ?
C15_1 C16_1 1.3900 . ?
C15_1 H15_1 0.9500 . ?
C16_1 H16_1 0.9500 . ?
C17_1 C18_1 1.3900 . ?
C17_1 C22_1 1.3900 . ?
C18_1 C19_1 1.3900 . ?
C18_1 H18_1 0.9500 . ?
C19_1 C20_1 1.3900 . ?
C19_1 H19_1 0.9500 . ?
C20_1 C21_1 1.3900 . ?
C20_1 H20_1 0.9500 . ?
C21_1 C22_1 1.3900 . ?
C21_1 H21_1 0.9500 . ?
C22_1 H22_1 0.9500 . ?
O1_2 C7_2 1.253(15) . ?
O2_2 C7_2 1.261(15) . ?
O3_2 C8_2 1.292(14) . ?
O4_2 C8_2 1.266(13) . ?
O5_2 C9_2 1.238(15) . ?
N1_2 C9_2 1.336(16) . ?
N1_2 C4_2 1.363(16) . ?
N1_2 H1N_2 0.8800 . ?
C1_2 C6_2 1.374(16) . ?
C1_2 C2_2 1.408(17) . ?
C1_2 H1_2 0.9500 . ?
C2_2 C3_2 1.387(17) . ?
C2_2 C7_2 1.505(11) . ?
C3_2 C4_2 1.434(17) . ?
C3_2 H3_2 0.9500 . ?
C4_2 C5_2 1.411(17) . ?
C5_2 C6_2 1.387(17) . ?
C5_2 H5_2 0.9500 . ?
C6_2 C8_2 1.484(11) . ?
C9_2 C10_2 1.54(2) . ?
C10_2 C11_2 1.479(15) . ?
C10_2 C17_2 1.569(15) . ?
C10_2 H10_2 1.0000 . ?
C11_2 C12_2 1.3900 . ?
C11_2 C16_2 1.3900 . ?
C12_2 C13_2 1.3900 . ?
C12_2 H12_2 0.9500 . ?
C13_2 C14_2 1.3900 . ?
C13_2 H13_2 0.9500 . ?
C14_2 C15_2 1.3900 . ?
C14_2 H14_2 0.9500 . ?
C15_2 C16_2 1.3900 . ?
C15_2 H15_2 0.9500 . ?
C16_2 H16_2 0.9500 . ?
C17_2 C18_2 1.3900 . ?
C17_2 C22_2 1.3900 . ?
C18_2 C19_2 1.3900 . ?
C18_2 H18_2 0.9500 . ?
C19_2 C20_2 1.3900 . ?
C19_2 H19_2 0.9500 . ?
C20_2 C21_2 1.3900 . ?
C20_2 H20_2 0.9500 . ?
C21_2 C22_2 1.3900 . ?
C21_2 H21_2 0.9500 . ?
C22_2 H22_2 0.9500 . ?
O1_3 C7_3 1.254(13) . ?
O2_3 C7_3 1.284(13) . ?
O3_3 C8_3 1.281(13) . ?
O4_3 C8_3 1.253(13) . ?
O5_3 C9_3 1.243(16) . ?
N1_3 C9_3 1.314(16) . ?
N1_3 C4_3 1.406(15) . ?
N1_3 H1N_3 0.8800 . ?
C1_3 C2_3 1.355(16) . ?
C1_3 C6_3 1.432(16) . ?
C1_3 H1_3 0.9500 . ?
C2_3 C3_3 1.386(16) . ?
C2_3 C7_3 1.507(11) . ?
C3_3 C4_3 1.422(17) . ?
C3_3 H3_3 0.9500 . ?
C4_3 C5_3 1.422(17) . ?
C5_3 C6_3 1.411(16) . ?
C5_3 H5_3 0.9500 . ?
C6_3 C8_3 1.489(11) . ?
C9_3 C10_3 1.55(2) . ?
C10_3 C17_3 1.481(16) . ?
C10_3 C11_3 1.536(16) . ?
C10_3 H10_3 1.0000 . ?
C11_3 C12_3 1.3900 . ?
C11_3 C16_3 1.3900 . ?
C12_3 C13_3 1.3900 . ?
C12_3 H12_3 0.9500 . ?
C13_3 C14_3 1.3900 . ?
C13_3 H13_3 0.9500 . ?
C14_3 C15_3 1.3900 . ?
C14_3 H14_3 0.9500 . ?
C15_3 C16_3 1.3900 . ?
C15_3 H15_3 0.9500 . ?
C16_3 H16_3 0.9500 . ?
C17_3 C18_3 1.3900 . ?
C17_3 C22_3 1.3900 . ?
C18_3 C19_3 1.3900 . ?
C18_3 H18_3 0.9500 . ?
C19_3 C20_3 1.3900 . ?
C19_3 H19_3 0.9500 . ?
C20_3 C21_3 1.3900 . ?
C20_3 H20_3 0.9500 . ?
C21_3 C22_3 1.3900 . ?
C21_3 H21_3 0.9500 . ?
C22_3 H22_3 0.9500 . ?
O1_4 C7_4 1.250(14) . ?
O2_4 C7_4 1.266(15) . ?
O3_4 C8_4 1.274(15) . ?
O4_4 C8_4 1.261(14) . ?
O5_4 C9_4 1.249(18) . ?
N1_4 C9_4 1.33(2) . ?
N1_4 C4_4 1.409(18) . ?
N1_4 H1N_4 0.8800 . ?
C1_4 C2_4 1.397(18) . ?
C1_4 C6_4 1.399(18) . ?
C1_4 H1_4 0.9500 . ?
C2_4 C3_4 1.357(18) . ?
C2_4 C7_4 1.485(12) . ?
C3_4 C4_4 1.429(19) . ?
C3_4 H3_4 0.9500 . ?
C4_4 C5_4 1.398(19) . ?
C5_4 C6_4 1.389(18) . ?
C5_4 H5_4 0.9500 . ?
C6_4 C8_4 1.514(12) . ?
C9_4 C10_4 1.56(2) . ?
C10_4 C11_4 1.47(2) . ?
C10_4 C17_4 1.54(2) . ?
C10_4 H10_4 1.0000 . ?
C11_4 C12_4 1.3900 . ?
C11_4 C16_4 1.3900 . ?
C12_4 C13_4 1.3900 . ?
C12_4 H12_4 0.9500 . ?
C13_4 C14_4 1.3900 . ?
C13_4 H13_4 0.9500 . ?
C14_4 C15_4 1.3900 . ?
C14_4 H14_4 0.9500 . ?
C15_4 C16_4 1.3900 . ?
C15_4 H15_4 0.9500 . ?
C16_4 H16_4 0.9500 . ?
C17_4 C18_4 1.3900 . ?
C17_4 C22_4 1.3900 . ?
C18_4 C19_4 1.3900 . ?
C18_4 H18_4 0.9500 . ?
C19_4 C20_4 1.3900 . ?
C19_4 H19_4 0.9500 . ?
C20_4 C21_4 1.3900 . ?
C20_4 H20_4 0.9500 . ?
C21_4 C22_4 1.3900 . ?
C21_4 H21_4 0.9500 . ?
C22_4 H22_4 0.9500 . ?
O1_5 C7_5 1.222(17) . ?
O2_5 C7_5 1.273(17) . ?
O3_5 C8_5 1.271(16) . ?
O4_5 C8_5 1.272(15) . ?
O5_5 C9_5 1.26(2) . ?
N1_5 C4_5 1.38(2) . ?
N1_5 C9_5 1.42(2) . ?
N1_5 H1N_5 0.8800 . ?
C1_5 C2_5 1.35(2) . ?
C1_5 C6_5 1.373(18) . ?
C1_5 H1_5 0.9500 . ?
C2_5 C3_5 1.43(2) . ?
C2_5 C7_5 1.527(12) . ?
C3_5 C4_5 1.39(2) . ?
C3_5 H3_5 0.9500 . ?
C4_5 C5_5 1.38(2) . ?
C5_5 C6_5 1.46(2) . ?
C5_5 H5_5 0.9500 . ?
C6_5 C8_5 1.499(12) . ?
C9_5 C10_5 1.50(3) . ?
C10_5 C11_5 1.52(3) . ?
C10_5 C17_5 1.65(3) . ?
C11_5 C12_5 1.3900 . ?
C11_5 C16_5 1.3900 . ?
C12_5 C13_5 1.3900 . ?
C12_5 H12_5 0.9500 . ?
C13_5 C14_5 1.3900 . ?
C13_5 H13_5 0.9500 . ?
C14_5 C15_5 1.3900 . ?
C14_5 H14_5 0.9500 . ?
C15_5 C16_5 1.3900 . ?
C15_5 H15_5 0.9500 . ?
C16_5 H16_5 0.9500 . ?
O1_6 C7_6 1.257(15) . ?
O2_6 C7_6 1.247(14) . ?
O3_6 C8_6 1.245(15) . ?
O4_6 C8_6 1.282(14) . ?
O5_6 C9_6 1.216(19) . ?
N1_6 C9_6 1.348(19) . ?
N1_6 C4_6 1.482(19) . ?
N1_6 H1N_6 0.8800 . ?
C1_6 C2_6 1.385(17) . ?
C1_6 C6_6 1.398(18) . ?
C1_6 H1_6 0.9500 . ?
C2_6 C3_6 1.364(19) . ?
C2_6 C7_6 1.512(12) . ?
C3_6 C4_6 1.38(2) . ?
C3_6 H3_6 0.9500 . ?
C4_6 C5_6 1.380(18) . ?
C5_6 C6_6 1.373(18) . ?
C5_6 H5_6 0.9500 . ?
C6_6 C8_6 1.508(12) . ?
C9_6 C10_6 1.66(3) . ?
O1_7 C7_7 1.276(15) . ?
O2_7 C7_7 1.218(14) . ?
O3_7 C8_7 1.278(15) . ?
O4_7 C8_7 1.259(15) . ?
O5_7 C9_7 1.26(2) . ?
N1_7 C9_7 1.33(2) . ?
N1_7 C4_7 1.462(19) . ?
N1_7 H1N_7 0.8800 . ?
C1_7 C2_7 1.380(18) . ?
C1_7 C6_7 1.384(19) . ?
C1_7 H1_7 0.9500 . ?
C2_7 C3_7 1.403(18) . ?
C2_7 C7_7 1.502(12) . ?
C3_7 C4_7 1.42(2) . ?
C3_7 H3_7 0.9500 . ?
C4_7 C5_7 1.38(2) . ?
C5_7 C6_7 1.393(18) . ?
C5_7 H5_7 0.9500 . ?
C6_7 C8_7 1.496(12) . ?
C9_7 C10_7 1.60(3) . ?
C10_7 C17_7 1.44(2) . ?
C10_7 C11_7 1.491(11) . ?
C10_7 H10_7 1.0000 . ?
C11_7 C12_7 1.3900 . ?
C11_7 C16_7 1.3900 . ?
C12_7 C13_7 1.3900 . ?
C12_7 H12_7 0.9500 . ?
C13_7 C14_7 1.3900 . ?
C13_7 H13_7 0.9500 . ?
C14_7 C15_7 1.3900 . ?
C14_7 H14_7 0.9500 . ?
C15_7 C16_7 1.3900 . ?
C15_7 H15_7 0.9500 . ?
C16_7 H16_7 0.9500 . ?
C17_7 C18_7 1.3900 . ?
C17_7 C22_7 1.3900 . ?
C18_7 C19_7 1.3900 . ?
C18_7 H18_7 0.9500 . ?
C19_7 C20_7 1.3900 . ?
C19_7 H19_7 0.9500 . ?
C20_7 C21_7 1.3900 . ?
C20_7 H20_7 0.9500 . ?
C21_7 C22_7 1.3900 . ?
C21_7 H21_7 0.9500 . ?
C22_7 H22_7 0.9500 . ?
O1_8 C7_8 1.287(16) . ?
O2_8 C7_8 1.263(16) . ?
O3_8 C8_8 1.231(15) . ?
O4_8 C8_8 1.304(15) . ?
O5_8 C9_8 1.34(2) . ?
N1_8 C9_8 1.27(2) . ?
N1_8 C4_8 1.388(19) . ?
N1_8 H1N_8 0.8800 . ?
C1_8 C2_8 1.40(2) . ?
C1_8 C6_8 1.412(18) . ?
C1_8 H1_8 0.9500 . ?
C2_8 C3_8 1.401(19) . ?
C2_8 C7_8 1.504(12) . ?
C3_8 C4_8 1.37(2) . ?
C3_8 H3_8 0.9500 . ?
C4_8 C5_8 1.45(2) . ?
C5_8 C6_8 1.377(19) . ?
C5_8 H5_8 0.9500 . ?
C6_8 C8_8 1.501(12) . ?
C9_8 C10_8 1.62(3) . ?
O1_9 C7_9 1.274(15) . ?
O2_9 C7_9 1.246(15) . ?
O3_9 C8_9 1.238(15) . ?
O4_9 C8_9 1.258(15) . ?
O5_9 C9_9 1.26(2) . ?
N1_9 C9_9 1.26(2) . ?
N1_9 C4_9 1.388(19) . ?
N1_9 H1N_9 0.8800 . ?
C1_9 C6_9 1.355(18) . ?
C1_9 C2_9 1.391(18) . ?
C1_9 H1_9 0.9500 . ?
C2_9 C3_9 1.393(19) . ?
C2_9 C7_9 1.522(12) . ?
C3_9 C4_9 1.39(2) . ?
C3_9 H3_9 0.9500 . ?
C4_9 C5_9 1.42(2) . ?
C5_9 C6_9 1.440(19) . ?
C5_9 H5_9 0.9500 . ?
C6_9 C8_9 1.521(12) . ?
C9_9 C10_9 1.67(2) . ?
C10_9 C11_9 1.40(2) . ?
C10_9 C17_9 1.55(3) . ?
O1_10 C7_10 1.270(14) . ?
O2_10 C7_10 1.262(14) . ?
O3_10 C8_10 1.269(14) . ?
O4_10 C8_10 1.249(14) . ?
O5_10 C9_10 1.34(2) . ?
N1_10 C9_10 1.36(2) . ?
N1_10 C4_10 1.462(19) . ?
N1_10 H1N_10 0.8800 . ?
C1_10 C6_10 1.377(17) . ?
C1_10 C2_10 1.395(17) . ?
C1_10 H1_10 0.9500 . ?
C2_10 C3_10 1.351(18) . ?
C2_10 C7_10 1.506(12) . ?
C3_10 C4_10 1.395(19) . ?
C3_10 H3_10 0.9500 . ?
C4_10 C5_10 1.396(19) . ?
C5_10 C6_10 1.399(18) . ?
C5_10 H5_10 0.9500 . ?
C6_10 C8_10 1.508(11) . ?
C9_10 C10_10 1.48(2) . ?
O1_11 C7_11 1.266(15) . ?
O2_11 C7_11 1.273(15) . ?
O3_11 C8_11 1.268(15) . ?
O4_11 C8_11 1.280(16) . ?
O5_11 C9_11 1.129(18) . ?
N1_11 C9_11 1.308(10) . ?
N1_11 C4_11 1.439(19) . ?
N1_11 H1N_11 0.8800 . ?
C1_11 C6_11 1.382(19) . ?
C1_11 C2_11 1.408(18) . ?
C1_11 H1_11 0.9500 . ?
C2_11 C3_11 1.423(18) . ?
C2_11 C7_11 1.498(12) . ?
C3_11 C4_11 1.43(2) . ?
C3_11 H3_11 0.9500 . ?
C4_11 C5_11 1.365(19) . ?
C5_11 C6_11 1.356(18) . ?
C5_11 H5_11 0.9500 . ?
C6_11 C8_11 1.523(12) . ?
O1_12 C7_12 1.255(15) . ?
O2_12 C7_12 1.262(16) . ?
O3_12 C8_12 1.254(15) . ?
O4_12 C8_12 1.266(16) . ?
O5_12 C9_12 1.315(11) . ?
N1_12 C9_12 1.345(19) . ?
N1_12 C4_12 1.442(18) . ?
N1_12 H1N_12 0.8800 . ?
C1_12 C2_12 1.376(19) . ?
C1_12 C6_12 1.407(19) . ?
C1_12 H1_12 0.9500 . ?
C2_12 C3_12 1.386(18) . ?
C2_12 C7_12 1.530(12) . ?
C3_12 C4_12 1.40(2) . ?
C3_12 H3_12 0.9500 . ?
C4_12 C5_12 1.39(2) . ?
C5_12 C6_12 1.407(18) . ?
C5_12 H5_12 0.9500 . ?
C6_12 C8_12 1.504(12) . ?
C9_12 C10_12 1.616(16) . ?
C10_12 C17_12 1.55(2) . ?
C10_12 C11_12 1.83(2) . ?
C17_12 C18_12 1.39(2) . ?
